data_1558810
loop_
_publ_author_name
'Zhang, Jianhua'
'Wang, Hai-Ping'
'Zhang, Lu-Yin'
'Wei, Shi-Chao'
'Wei, Zhang-Wen'
'Pan, Mei'
'Su, Cheng-Yong'

_publ_section_title
;
 Coordinative-to-Covalent Transformation, Isomerization Dynamics, and
 Logic Gate Application of Dithienylethene Based Photochromic Cages
;
_journal_name_full 'Chemical Science'
_journal_paper_doi 10.1039/D0SC03290E
_journal_year 2020
_chemical_formula_moiety 'C97 H90 F12 N14 O12 S10 Zn2'
_chemical_formula_sum 'C97 H90 F12 N14 O12 S10 Zn2'
_chemical_formula_weight 2323.16
_chemical_name_common A2L3Zn2-uv
_space_group_crystal_system monoclinic
_space_group_IT_number 14
_space_group_name_Hall '-P 2yn'
_space_group_name_H-M_alt 'P 1 21/n 1'
_atom_sites_solution_hydrogens geom
_audit_creation_method SHELXL-2014/7
_audit_update_record
;
2019-05-20 deposited with the CCDC.	2020-08-06 downloaded from the CCDC.
;
_cell_angle_alpha 90
_cell_angle_beta 91.739(2)
_cell_angle_gamma 90
_cell_formula_units_Z 4
_cell_length_a 21.3852(6)
_cell_length_b 18.2160(3)
_cell_length_c 28.8807(4)
_cell_measurement_reflns_used 14128
_cell_measurement_temperature 173(2)
_cell_measurement_theta_max 73.7730
_cell_measurement_theta_min 4.1190
_cell_volume 11245.4(4)
_computing_structure_refinement 'SHELXL-2014/7 (Sheldrick, 2014)'
_computing_structure_solution 'SHELXL-2014/7 (Sheldrick, 2014)'
_diffrn_ambient_temperature 173(2)
_diffrn_detector 'CCD plate'
_diffrn_detector_area_resol_mean 10.6525
_diffrn_detector_type Atlas
_diffrn_measured_fraction_theta_full 0.999
_diffrn_measured_fraction_theta_max 0.971
_diffrn_measurement_device 'four-circle diffractometer'
_diffrn_measurement_device_type 'SuperNova, Dual, Cu at zero, Atlas'
_diffrn_measurement_method '\w scans'
_diffrn_radiation_type CuK\a
_diffrn_radiation_wavelength 1.54184
_diffrn_reflns_av_R_equivalents 0.0368
_diffrn_reflns_av_unetI/netI 0.0429
_diffrn_reflns_Laue_measured_fraction_full 0.999
_diffrn_reflns_Laue_measured_fraction_max 0.971
_diffrn_reflns_limit_h_max 26
_diffrn_reflns_limit_h_min -25
_diffrn_reflns_limit_k_max 11
_diffrn_reflns_limit_k_min -22
_diffrn_reflns_limit_l_max 35
_diffrn_reflns_limit_l_min -35
_diffrn_reflns_number 44414
_diffrn_reflns_point_group_measured_fraction_full 0.999
_diffrn_reflns_point_group_measured_fraction_max 0.971
_diffrn_reflns_theta_full 67.684
_diffrn_reflns_theta_max 74.295
_diffrn_reflns_theta_min 3.509
_diffrn_source 'micro-focus sealed X-ray tube'
_diffrn_source_type 'SuperNova (Cu) X-ray Source'
_exptl_absorpt_coefficient_mu 2.956
_exptl_absorpt_correction_T_max 1.00000
_exptl_absorpt_correction_T_min 0.31535
_exptl_absorpt_correction_type multi-scan
_exptl_absorpt_process_details
;
CrysAlisPro 1.171.38.43 (Rigaku Oxford Diffraction, 2015)
Empirical absorption correction using spherical harmonics,
 implemented in SCALE3 ABSPACK scaling algorithm.
;
_exptl_crystal_colour 'Dark Blue'
_exptl_crystal_density_diffrn 1.372
_exptl_crystal_description Block
_exptl_crystal_F_000 4776
_exptl_crystal_size_max 0.2
_exptl_crystal_size_mid 0.2
_exptl_crystal_size_min 0.2
_refine_diff_density_max 1.183
_refine_diff_density_min -0.861
_refine_diff_density_rms 0.105
_refine_ls_extinction_method none
_refine_ls_goodness_of_fit_ref 1.048
_refine_ls_hydrogen_treatment constr
_refine_ls_matrix_type full
_refine_ls_number_parameters 1330
_refine_ls_number_reflns 22259
_refine_ls_number_restraints 98
_refine_ls_restrained_S_all 1.072
_refine_ls_R_factor_all 0.1109
_refine_ls_R_factor_gt 0.0914
_refine_ls_shift/su_max 0.001
_refine_ls_shift/su_mean 0.000
_refine_ls_structure_factor_coef Fsqd
_refine_ls_weighting_details 'w=1/[\s^2^(Fo^2^)+(0.1998P)^2^+3.7186P] where P=(Fo^2^+2Fc^2^)/3'
_refine_ls_weighting_scheme calc
_refine_ls_wR_factor_gt 0.2692
_refine_ls_wR_factor_ref 0.3000
_reflns_Friedel_coverage 0.000
_reflns_number_gt 15858
_reflns_number_total 22259
_reflns_threshold_expression 'I > 2\s(I)'
_cod_data_source_file d0sc03290e2.cif
_cod_data_source_block A2L3Zn2-uv
_cod_original_sg_symbol_H-M 'P 21/n'
_cod_database_code 1558810
_shelx_shelxl_version_number 2014/7
_shelx_space_group_comment
;
The symmetry employed for this shelxl refinement is uniquely defined
by the following loop, which should always be used as a source of
symmetry information in preference to the above space-group names.
They are only intended as comments.
;

loop_
_space_group_symop_operation_xyz
'x, y, z'
'-x+1/2, y+1/2, -z+1/2'
'-x, -y, -z'
'x-1/2, -y-1/2, z-1/2'

loop_
_atom_site_label
_atom_site_type_symbol
_atom_site_fract_x
_atom_site_fract_y
_atom_site_fract_z
_atom_site_U_iso_or_equiv
_atom_site_adp_type
_atom_site_occupancy
_atom_site_site_symmetry_order
_atom_site_calc_flag
_atom_site_refinement_flags_posn
_atom_site_refinement_flags_adp
_atom_site_refinement_flags_occupancy
_atom_site_disorder_assembly
_atom_site_disorder_group
Zn1 Zn 0.26581(3) 0.12898(4) 0.86727(2) 0.0662(2) Uani 1 1 d . . . . .
Zn2 Zn 0.00794(3) -0.26968(4) 1.31612(2) 0.0680(2) Uani 1 1 d . . . . .
S1 S 0.27221(6) 0.10506(7) 1.07675(4) 0.0663(3) Uani 1 1 d . . . . .
S2 S 0.10573(6) -0.02432(6) 1.19990(4) 0.0642(3) Uani 1 1 d . . . . .
S3 S 0.18953(6) -0.20952(7) 1.17247(4) 0.0688(3) Uani 1 1 d . . . . .
S4 S 0.25280(9) -0.14172(9) 0.97384(5) 0.0892(4) Uani 1 1 d . . . . .
S5 S 0.06245(7) -0.05667(6) 0.97545(4) 0.0689(3) Uani 1 1 d . . . . .
S6 S -0.00721(6) -0.09583(6) 1.09038(4) 0.0666(3) Uani 1 1 d . . . . .
S7 S 0.40926(11) 0.31687(13) 0.99702(7) 0.1081(6) Uani 1 1 d . . . . .
S8 S 0.47980(7) -0.07056(10) 1.13738(6) 0.0873(4) Uani 1 1 d . . . . .
S9 S 0.15424(12) -0.54531(10) 1.09341(7) 0.1049(6) Uani 1 1 d . . . . .
S10 S -0.12692(18) -0.43191(15) 1.17237(9) 0.1440(10) Uani 1 1 d D U . . .
F1 F 0.3057(3) 0.3453(5) 0.95338(19) 0.163(3) Uani 1 1 d . . . . .
F2 F 0.3009(3) 0.3529(4) 1.02733(18) 0.1349(17) Uani 1 1 d . . . . .
F3 F 0.3471(4) 0.4367(4) 0.9884(3) 0.179(3) Uani 1 1 d . . . . .
F4 F 0.4975(3) -0.2073(4) 1.1586(4) 0.187(4) Uani 1 1 d . . . . .
F5 F 0.4797(4) -0.1387(7) 1.2152(2) 0.222(5) Uani 1 1 d . . . . .
F6 F 0.4044(2) -0.1699(4) 1.1696(2) 0.149(2) Uani 1 1 d . . . . .
F7 F 0.1406(6) -0.5302(5) 1.0056(2) 0.226(5) Uani 1 1 d . . . . .
F8 F 0.2343(6) -0.5108(9) 1.0320(5) 0.283(7) Uani 1 1 d . . . . .
F9 F 0.1661(4) -0.4318(4) 1.0416(4) 0.201(4) Uani 1 1 d . . . . .
F10 F -0.0755(6) -0.4979(5) 1.1075(3) 0.264(5) Uani 1 1 d D U . . .
F11 F -0.1427(6) -0.5611(5) 1.1419(4) 0.269(5) Uani 1 1 d D U . . .
F12 F -0.0578(5) -0.5319(6) 1.1818(4) 0.259(4) Uani 1 1 d D U . . .
O1 O 0.4385(3) 0.3475(4) 1.0375(2) 0.133(2) Uani 1 1 d . . . . .
O2 O 0.4390(3) 0.3332(4) 0.9537(2) 0.137(2) Uani 1 1 d . . . . .
O3 O 0.3854(4) 0.2433(3) 1.0019(2) 0.128(2) Uani 1 1 d . . . . .
O4 O 0.4366(3) -0.0189(4) 1.1539(4) 0.180(4) Uani 1 1 d . . . . .
O5 O 0.5441(2) -0.0550(3) 1.14885(18) 0.0998(13) Uani 1 1 d . . . . .
O6 O 0.4674(3) -0.0940(5) 1.0938(2) 0.149(3) Uani 1 1 d . . . . .
O7 O 0.1988(4) -0.5198(5) 1.1256(3) 0.163(3) Uani 1 1 d . . . . .
O8 O 0.0915(3) -0.5172(3) 1.1002(2) 0.1242(18) Uani 1 1 d . . . . .
O9 O 0.1600(6) -0.6187(4) 1.0859(2) 0.205(5) Uani 1 1 d . . . . .
O10 O -0.1613(7) -0.4396(7) 1.2084(5) 0.244(5) Uani 1 1 d . U . . .
O11 O -0.0800(4) -0.3769(3) 1.1679(2) 0.131(2) Uani 1 1 d . U . . .
O12 O -0.1840(7) -0.4148(8) 1.1319(6) 0.263(5) Uani 1 1 d . U . . .
N1 N 0.3059(2) 0.2220(3) 0.78780(16) 0.0816(12) Uani 1 1 d . . . . .
N2 N 0.2003(2) 0.2075(2) 0.84183(13) 0.0657(9) Uani 1 1 d . . . . .
N3 N 0.22020(19) 0.1711(2) 0.93195(13) 0.0624(9) Uani 1 1 d . . . . .
N4 N 0.0820(2) -0.1804(2) 1.31451(12) 0.0620(9) Uani 1 1 d . . . . .
N5 N 0.0670(2) -0.2895(2) 1.37467(13) 0.0678(10) Uani 1 1 d . . . . .
N6 N -0.0580(2) -0.3224(3) 1.39513(15) 0.0823(13) Uani 1 1 d . . . . .
N7 N -0.0405(2) -0.3684(3) 1.30292(14) 0.0721(11) Uani 1 1 d . . . . .
N8 N 0.0664(2) -0.3284(2) 1.26404(13) 0.0677(10) Uani 1 1 d . . . . .
N9 N 0.3236(2) 0.0631(2) 0.91607(12) 0.0651(9) Uani 1 1 d . . . . .
N10 N 0.3452(2) 0.1966(3) 0.88102(14) 0.0719(10) Uani 1 1 d . . . . .
N11 N 0.2855(2) 0.0715(3) 0.80668(14) 0.0742(11) Uani 1 1 d . . . . .
N12 N 0.1945(2) 0.0273(2) 0.86510(12) 0.0649(9) Uani 1 1 d . . . . .
N13 N -0.0364(2) -0.2080(2) 1.25334(13) 0.0654(9) Uani 1 1 d . . . . .
N14 N -0.0548(2) -0.1909(3) 1.34382(14) 0.0742(11) Uani 1 1 d . . . . .
C1 C 0.2513(3) 0.2684(4) 0.77903(19) 0.0807(15) Uani 1 1 d . . . . .
H1A H 0.2482 0.2811 0.7457 0.097 Uiso 1 1 calc R U . . .
H1B H 0.2559 0.3146 0.7969 0.097 Uiso 1 1 calc R U . . .
C2 C 0.1922(3) 0.2291(3) 0.79286(17) 0.0733(13) Uani 1 1 d . . . . .
H2A H 0.1556 0.2621 0.7888 0.088 Uiso 1 1 calc R U . . .
H2B H 0.1852 0.1852 0.7732 0.088 Uiso 1 1 calc R U . . .
C3 C 0.1713(3) 0.2438(3) 0.87202(17) 0.0688(11) Uani 1 1 d . . . . .
H3 H 0.1417 0.2801 0.8626 0.083 Uiso 1 1 calc R U . . .
C4 C 0.1837(2) 0.2296(3) 0.92173(17) 0.0668(11) Uani 1 1 d . . . . .
C5 C 0.1610(3) 0.2754(3) 0.95533(18) 0.0735(12) Uani 1 1 d . . . . .
H5 H 0.1351 0.3159 0.9470 0.088 Uiso 1 1 calc R U . . .
C6 C 0.1765(3) 0.2616(3) 1.00123(18) 0.0711(12) Uani 1 1 d . . . . .
H6 H 0.1620 0.2932 1.0247 0.085 Uiso 1 1 calc R U . . .
C7 C 0.2135(2) 0.2011(3) 1.01292(15) 0.0614(10) Uani 1 1 d . . . . .
C8 C 0.2340(2) 0.1576(3) 0.97608(15) 0.0634(10) Uani 1 1 d . . . . .
H8 H 0.2592 0.1160 0.9834 0.076 Uiso 1 1 calc R U . . .
C9 C 0.2290(2) 0.1824(3) 1.06073(15) 0.0629(10) Uani 1 1 d . . . . .
C10 C 0.2109(2) 0.2189(2) 1.09961(15) 0.0614(10) Uani 1 1 d . . . . .
H10 H 0.1877 0.2633 1.0985 0.074 Uiso 1 1 calc R U . . .
C11 C 0.2301(2) 0.1843(3) 1.14162(15) 0.0617(10) Uani 1 1 d . . . . .
C12 C 0.2647(2) 0.1222(3) 1.13518(15) 0.0641(10) Uani 1 1 d . . . . .
C13 C 0.2943(3) 0.0715(3) 1.17050(17) 0.0729(12) Uani 1 1 d . . . . .
H13A H 0.3070 0.0996 1.1982 0.109 Uiso 1 1 calc R U . . .
H13B H 0.3311 0.0482 1.1575 0.109 Uiso 1 1 calc R U . . .
H13C H 0.2641 0.0337 1.1789 0.109 Uiso 1 1 calc R U . . .
C14 C 0.2083(2) 0.2133(3) 1.18649(14) 0.0601(10) Uani 1 1 d . . . . .
C15 C 0.2191(3) 0.2922(3) 1.20025(16) 0.0679(11) Uani 1 1 d . . . . .
H15A H 0.2085 0.3257 1.1742 0.082 Uiso 1 1 calc R U . . .
H15B H 0.2632 0.3004 1.2104 0.082 Uiso 1 1 calc R U . . .
C16 C 0.1749(3) 0.3036(3) 1.24043(17) 0.0723(12) Uani 1 1 d . . . . .
H16A H 0.1352 0.3264 1.2294 0.087 Uiso 1 1 calc R U . . .
H16B H 0.1945 0.3353 1.2646 0.087 Uiso 1 1 calc R U . . .
C17 C 0.1633(3) 0.2262(3) 1.25935(16) 0.0679(12) Uani 1 1 d . . . . .
H17A H 0.1919 0.2153 1.2861 0.082 Uiso 1 1 calc R U . . .
H17B H 0.1196 0.2205 1.2689 0.082 Uiso 1 1 calc R U . . .
C18 C 0.1769(2) 0.1766(2) 1.21848(14) 0.0582(9) Uani 1 1 d . . . . .
C19 C 0.1560(2) 0.1000(2) 1.21869(14) 0.0589(9) Uani 1 1 d . . . . .
C20 C 0.1243(2) 0.0636(3) 1.18377(15) 0.0636(10) Uani 1 1 d . . . . .
C21 C 0.1021(3) 0.0901(3) 1.13678(16) 0.0752(13) Uani 1 1 d . . . . .
H21A H 0.0969 0.1436 1.1375 0.113 Uiso 1 1 calc R U . . .
H21B H 0.0619 0.0670 1.1285 0.113 Uiso 1 1 calc R U . . .
H21C H 0.1330 0.0771 1.1138 0.113 Uiso 1 1 calc R U . . .
C22 C 0.1643(2) 0.0552(2) 1.25896(14) 0.0588(9) Uani 1 1 d . . . . .
H22 H 0.1857 0.0716 1.2864 0.071 Uiso 1 1 calc R U . . .
C23 C 0.1390(2) -0.0130(3) 1.25466(15) 0.0598(9) Uani 1 1 d . . . . .
C24 C 0.1350(2) -0.0707(2) 1.28978(14) 0.0575(9) Uani 1 1 d . . . . .
C25 C 0.0902(2) -0.1257(3) 1.28448(15) 0.0648(11) Uani 1 1 d . . . . .
H25 H 0.0635 -0.1242 1.2576 0.078 Uiso 1 1 calc R U . . .
C26 C 0.1721(2) -0.0728(3) 1.32984(16) 0.0643(10) Uani 1 1 d . . . . .
H26 H 0.2021 -0.0353 1.3360 0.077 Uiso 1 1 calc R U . . .
C27 C 0.1654(2) -0.1298(3) 1.36101(16) 0.0649(11) Uani 1 1 d . . . . .
H27 H 0.1916 -0.1327 1.3881 0.078 Uiso 1 1 calc R U . . .
C28 C 0.1203(2) -0.1822(3) 1.35229(14) 0.0608(10) Uani 1 1 d . . . . .
C29 C 0.1111(2) -0.2453(3) 1.38330(15) 0.0649(11) Uani 1 1 d . . . . .
H29 H 0.1382 -0.2526 1.4096 0.078 Uiso 1 1 calc R U . . .
C30 C 0.0545(3) -0.3503(3) 1.40695(18) 0.0773(14) Uani 1 1 d . . . . .
H30A H 0.0886 -0.3539 1.4308 0.093 Uiso 1 1 calc R U . . .
H30B H 0.0521 -0.3975 1.3899 0.093 Uiso 1 1 calc R U . . .
C31 C -0.0073(3) -0.3347(4) 1.42960(18) 0.0827(15) Uani 1 1 d . . . . .
H31A H -0.0182 -0.3767 1.4495 0.099 Uiso 1 1 calc R U . . .
H31B H -0.0027 -0.2907 1.4496 0.099 Uiso 1 1 calc R U . . .
C32 C -0.0875(3) -0.3885(4) 1.37775(19) 0.0872(16) Uani 1 1 d . . . . .
H32A H -0.1275 -0.3959 1.3934 0.105 Uiso 1 1 calc R U . . .
H32B H -0.0602 -0.4311 1.3851 0.105 Uiso 1 1 calc R U . . .
C33 C -0.1001(3) -0.3850(4) 1.3247(2) 0.0841(15) Uani 1 1 d . . . . .
H33A H -0.1168 -0.4326 1.3133 0.101 Uiso 1 1 calc R U . . .
H33B H -0.1313 -0.3463 1.3172 0.101 Uiso 1 1 calc R U . . .
C34 C -0.0165(3) -0.4130(3) 1.27688(19) 0.0775(14) Uani 1 1 d . . . . .
H34 H -0.0352 -0.4598 1.2721 0.093 Uiso 1 1 calc R U . . .
C35 C 0.0420(3) -0.3937(3) 1.25280(19) 0.0747(13) Uani 1 1 d . . . . .
C36 C 0.0652(4) -0.4355(4) 1.2178(3) 0.101(2) Uani 1 1 d . . . . .
H36 H 0.0482 -0.4828 1.2117 0.121 Uiso 1 1 calc R U . . .
C37 C 0.1135(4) -0.4090(4) 1.1914(2) 0.096(2) Uani 1 1 d . . . . .
H37 H 0.1296 -0.4374 1.1669 0.116 Uiso 1 1 calc R U . . .
C38 C 0.1375(3) -0.3396(3) 1.20169(17) 0.0713(12) Uani 1 1 d . . . . .
C39 C 0.1135(2) -0.3034(3) 1.23961(15) 0.0624(10) Uani 1 1 d . . . . .
H39 H 0.1319 -0.2579 1.2486 0.075 Uiso 1 1 calc R U . . .
C40 C 0.1846(2) -0.3047(3) 1.17344(16) 0.0675(11) Uani 1 1 d . . . . .
C41 C 0.2285(3) -0.3346(3) 1.14561(16) 0.0705(12) Uani 1 1 d . . . . .
H41 H 0.2331 -0.3859 1.1411 0.085 Uiso 1 1 calc R U . . .
C42 C 0.2671(3) -0.2804(3) 1.12371(15) 0.0682(11) Uani 1 1 d . . . . .
C43 C 0.2500(3) -0.2103(3) 1.13477(15) 0.0687(11) Uani 1 1 d . . . . .
C44 C 0.2764(3) -0.1376(3) 1.12047(18) 0.0779(14) Uani 1 1 d . . . . .
H44A H 0.3212 -0.1429 1.1152 0.117 Uiso 1 1 calc R U . . .
H44B H 0.2702 -0.1014 1.1450 0.117 Uiso 1 1 calc R U . . .
H44C H 0.2550 -0.1210 1.0919 0.117 Uiso 1 1 calc R U . . .
C45 C 0.3227(3) -0.3025(3) 1.09784(18) 0.0828(16) Uani 1 1 d . . . . .
C46 C 0.3619(4) -0.3666(5) 1.1157(3) 0.127(3) Uani 1 1 d . U . . .
H46A H 0.3754 -0.3588 1.1484 0.153 Uiso 1 1 calc R U . . .
H46B H 0.3379 -0.4131 1.1133 0.153 Uiso 1 1 calc R U . . .
C47 C 0.4174(5) -0.3685(6) 1.0848(3) 0.149(3) Uani 1 1 d . U . . .
H47A H 0.4203 -0.4170 1.0695 0.179 Uiso 1 1 calc R U . . .
H47B H 0.4565 -0.3600 1.1033 0.179 Uiso 1 1 calc R U . . .
C48 C 0.4087(5) -0.3089(5) 1.0489(3) 0.139(3) Uani 1 1 d . U . . .
H48A H 0.4438 -0.2735 1.0506 0.167 Uiso 1 1 calc R U . . .
H48B H 0.4060 -0.3301 1.0173 0.167 Uiso 1 1 calc R U . . .
C49 C 0.3481(3) -0.2723(4) 1.06072(18) 0.0833(16) Uani 1 1 d . . . . .
C50 C 0.3223(3) -0.2142(3) 1.03052(16) 0.0746(13) Uani 1 1 d . . . . .
C51 C 0.2667(4) -0.2186(3) 1.0071(2) 0.0853(16) Uani 1 1 d . . . . .
C52 C 0.2212(5) -0.2821(4) 1.0073(3) 0.114(3) Uani 1 1 d . . . . .
H52A H 0.2438 -0.3276 1.0146 0.171 Uiso 1 1 calc R U . . .
H52B H 0.2004 -0.2866 0.9767 0.171 Uiso 1 1 calc R U . . .
H52C H 0.1897 -0.2734 1.0307 0.171 Uiso 1 1 calc R U . . .
C53 C 0.3556(3) -0.1484(3) 1.02078(15) 0.0726(13) Uani 1 1 d . . . . .
H53 H 0.3959 -0.1375 1.0338 0.087 Uiso 1 1 calc R U . . .
C54 C 0.3241(3) -0.1025(3) 0.99094(14) 0.0704(12) Uani 1 1 d . . . . .
C55 C 0.3423(3) -0.0313(3) 0.97329(14) 0.0678(12) Uani 1 1 d . . . . .
C56 C 0.3101(3) -0.0007(3) 0.93496(15) 0.0665(11) Uani 1 1 d . . . . .
H56 H 0.2761 -0.0278 0.9217 0.080 Uiso 1 1 calc R U . . .
C57 C 0.3931(3) 0.0081(3) 0.99081(16) 0.0737(13) Uani 1 1 d . . . . .
H57 H 0.4169 -0.0098 1.0167 0.088 Uiso 1 1 calc R U . . .
C58 C 0.4088(3) 0.0744(3) 0.96996(17) 0.0751(13) Uani 1 1 d . . . . .
H58 H 0.4442 0.1015 0.9811 0.090 Uiso 1 1 calc R U . . .
C59 C 0.3731(2) 0.1004(3) 0.93319(15) 0.0680(11) Uani 1 1 d . . . . .
C60 C 0.3849(3) 0.1713(3) 0.91078(18) 0.0757(13) Uani 1 1 d . . . . .
H60 H 0.4220 0.1980 0.9184 0.091 Uiso 1 1 calc R U . . .
C61 C 0.3564(3) 0.2677(3) 0.8594(2) 0.0809(14) Uani 1 1 d . . . . .
H61A H 0.3959 0.2890 0.8722 0.097 Uiso 1 1 calc R U . . .
H61B H 0.3219 0.3018 0.8663 0.097 Uiso 1 1 calc R U . . .
C62 C 0.3606(3) 0.2580(4) 0.8070(2) 0.0894(17) Uani 1 1 d . . . . .
H62A H 0.3651 0.3067 0.7922 0.107 Uiso 1 1 calc R U . . .
H62B H 0.3981 0.2286 0.8001 0.107 Uiso 1 1 calc R U . . .
C63 C 0.3173(3) 0.1659(4) 0.75296(18) 0.0889(17) Uani 1 1 d . . . . .
H63A H 0.3512 0.1825 0.7328 0.107 Uiso 1 1 calc R U . . .
H63B H 0.2791 0.1590 0.7333 0.107 Uiso 1 1 calc R U . . .
C64 C 0.3357(3) 0.0932(4) 0.7756(2) 0.0886(17) Uani 1 1 d . . . . .
H64A H 0.3412 0.0552 0.7516 0.106 Uiso 1 1 calc R U . . .
H64B H 0.3757 0.0987 0.7934 0.106 Uiso 1 1 calc R U . . .
C65 C 0.2526(3) 0.0159(3) 0.79590(17) 0.0766(14) Uani 1 1 d . . . . .
H65 H 0.2597 -0.0088 0.7676 0.092 Uiso 1 1 calc R U . . .
C66 C 0.2041(3) -0.0112(3) 0.82594(15) 0.0735(13) Uani 1 1 d . . . . .
C67 C 0.1719(4) -0.0746(3) 0.81598(18) 0.095(2) Uani 1 1 d . . . . .
H67 H 0.1774 -0.0990 0.7873 0.114 Uiso 1 1 calc R U . . .
C68 C 0.1317(4) -0.1027(3) 0.84760(18) 0.097(2) Uani 1 1 d . . . . .
H68 H 0.1086 -0.1460 0.8405 0.116 Uiso 1 1 calc R U . . .
C69 C 0.1247(3) -0.0679(3) 0.89023(16) 0.0767(14) Uani 1 1 d . . . . .
C70 C 0.1553(3) -0.0009(3) 0.89597(14) 0.0645(11) Uani 1 1 d . . . . .
H70 H 0.1481 0.0264 0.9233 0.077 Uiso 1 1 calc R U . . .
C71 C 0.0905(3) -0.1042(3) 0.92708(16) 0.0776(15) Uani 1 1 d . . . . .
C72 C 0.0818(4) -0.1780(3) 0.92924(17) 0.0834(16) Uani 1 1 d . . . . .
H72 H 0.0934 -0.2103 0.9052 0.100 Uiso 1 1 calc R U . . .
C73 C 0.0536(3) -0.2030(3) 0.97090(17) 0.0788(15) Uani 1 1 d . . . . .
C74 C 0.0227(4) -0.1407(3) 0.99794(19) 0.0849(16) Uani 1 1 d . . . . .
C75 C -0.0479(3) -0.1366(3) 0.9866(2) 0.0904(18) Uani 1 1 d . . . . .
H75A H -0.0683 -0.1813 0.9976 0.136 Uiso 1 1 calc R U . . .
H75B H -0.0549 -0.1322 0.9530 0.136 Uiso 1 1 calc R U . . .
H75C H -0.0657 -0.0938 1.0020 0.136 Uiso 1 1 calc R U . . .
C76 C 0.0463(3) -0.2733(3) 0.98542(17) 0.0733(13) Uani 1 1 d . . . . .
C77 C 0.0587(4) -0.3445(3) 0.9619(2) 0.0902(18) Uani 1 1 d . . . . .
H77A H 0.1035 -0.3579 0.9648 0.108 Uiso 1 1 calc R U . . .
H77B H 0.0460 -0.3424 0.9287 0.108 Uiso 1 1 calc R U . . .
C78 C 0.0185(5) -0.3980(4) 0.9878(3) 0.116(3) Uani 1 1 d . . . . .
H78A H 0.0377 -0.4474 0.9879 0.139 Uiso 1 1 calc R U . . .
H78B H -0.0237 -0.4014 0.9728 0.139 Uiso 1 1 calc R U . . .
C79 C 0.0138(4) -0.3694(3) 1.0369(2) 0.0826(15) Uani 1 1 d . . . . .
H79A H 0.0469 -0.3907 1.0575 0.099 Uiso 1 1 calc R U . . .
H79B H -0.0276 -0.3806 1.0497 0.099 Uiso 1 1 calc R U . . .
C80 C 0.0228(3) -0.2872(3) 1.03092(17) 0.0718(12) Uani 1 1 d . . . . .
C81 C 0.0147(3) -0.2321(3) 1.06145(17) 0.0732(13) Uani 1 1 d . . . . .
C82 C 0.0358(3) -0.1541(3) 1.04917(18) 0.0790(11) Uani 1 1 d . U . . .
C83 C 0.1074(3) -0.1454(3) 1.0618(2) 0.0822(11) Uani 1 1 d . U . . .
H83A H 0.1316 -0.1782 1.0422 0.123 Uiso 1 1 calc R U . . .
H83B H 0.1151 -0.1582 1.0944 0.123 Uiso 1 1 calc R U . . .
H83C H 0.1202 -0.0945 1.0566 0.123 Uiso 1 1 calc R U . . .
C84 C -0.0056(3) -0.2365(3) 1.10793(16) 0.0697(12) Uani 1 1 d . . . . .
H84 H -0.0109 -0.2820 1.1234 0.084 Uiso 1 1 calc R U . . .
C85 C -0.0167(3) -0.1718(3) 1.12812(15) 0.0657(11) Uani 1 1 d . . . . .
C86 C -0.0348(2) -0.1590(3) 1.17604(16) 0.0665(11) Uani 1 1 d . . . . .
C87 C -0.0232(2) -0.2150(3) 1.20862(15) 0.0631(10) Uani 1 1 d . . . . .
H87 H -0.0052 -0.2596 1.1984 0.076 Uiso 1 1 calc R U . . .
C88 C -0.0602(3) -0.0943(3) 1.19162(17) 0.0723(12) Uani 1 1 d . . . . .
H88 H -0.0666 -0.0543 1.1709 0.087 Uiso 1 1 calc R U . . .
C89 C -0.0766(3) -0.0878(3) 1.23797(18) 0.0760(13) Uani 1 1 d . . . . .
H89 H -0.0963 -0.0446 1.2489 0.091 Uiso 1 1 calc R U . . .
C90 C -0.0635(3) -0.1458(3) 1.26740(16) 0.0704(12) Uani 1 1 d . . . . .
C91 C -0.0777(3) -0.1428(3) 1.31705(16) 0.0766(13) Uani 1 1 d . . . . .
H91 H -0.1038 -0.1052 1.3286 0.092 Uiso 1 1 calc R U . . .
C92 C -0.0701(3) -0.1890(4) 1.39337(16) 0.0800(14) Uani 1 1 d . . . . .
H92A H -0.0995 -0.1484 1.3992 0.096 Uiso 1 1 calc R U . . .
H92B H -0.0316 -0.1811 1.4127 0.096 Uiso 1 1 calc R U . . .
C93 C -0.0994(3) -0.2615(4) 1.40538(18) 0.0848(16) Uani 1 1 d . . . . .
H93A H -0.1089 -0.2622 1.4387 0.102 Uiso 1 1 calc R U . . .
H93B H -0.1393 -0.2674 1.3875 0.102 Uiso 1 1 calc R U . . .
C94 C 0.3394(5) 0.3571(7) 0.9919(3) 0.132(4) Uani 1 1 d . . . . .
C95 C 0.4619(4) -0.1470(7) 1.1733(3) 0.133(4) Uani 1 1 d . . . . .
C96 C 0.1777(8) -0.5023(8) 1.0415(4) 0.163(5) Uani 1 1 d . . . . .
C97 C -0.0994(8) -0.5057(7) 1.1488(5) 0.186(3) Uani 1 1 d D U . . .

loop_
_atom_site_aniso_label
_atom_site_aniso_U_11
_atom_site_aniso_U_22
_atom_site_aniso_U_33
_atom_site_aniso_U_23
_atom_site_aniso_U_13
_atom_site_aniso_U_12
Zn1 0.0759(4) 0.0813(4) 0.0420(3) 0.0048(2) 0.0130(3) 0.0043(3)
Zn2 0.0812(4) 0.0801(4) 0.0432(3) 0.0117(3) 0.0117(3) -0.0098(3)
S1 0.0823(7) 0.0722(6) 0.0451(5) -0.0052(4) 0.0149(5) 0.0046(5)
S2 0.0825(7) 0.0661(6) 0.0444(5) 0.0002(4) 0.0070(5) -0.0107(5)
S3 0.0820(7) 0.0745(7) 0.0510(5) 0.0024(5) 0.0201(5) 0.0056(6)
S4 0.1170(12) 0.0791(8) 0.0701(8) 0.0022(6) -0.0170(8) 0.0016(8)
S5 0.1023(9) 0.0604(6) 0.0444(5) 0.0095(4) 0.0080(5) -0.0132(6)
S6 0.0896(8) 0.0652(6) 0.0453(5) 0.0126(4) 0.0058(5) -0.0069(5)
S7 0.1131(13) 0.1293(15) 0.0822(10) 0.0025(10) 0.0082(9) -0.0146(11)
S8 0.0793(8) 0.1019(10) 0.0812(9) 0.0044(7) 0.0121(7) -0.0008(7)
S9 0.1468(16) 0.0819(9) 0.0852(10) -0.0055(7) -0.0090(10) 0.0287(10)
S10 0.215(3) 0.1155(15) 0.1023(14) 0.0188(12) 0.0194(16) -0.0402(17)
F1 0.134(4) 0.267(8) 0.089(3) -0.001(4) -0.004(3) -0.006(5)
F2 0.136(4) 0.171(5) 0.098(3) -0.009(3) 0.021(3) -0.024(4)
F3 0.205(7) 0.137(5) 0.197(7) 0.041(5) 0.034(6) 0.026(5)
F4 0.123(4) 0.146(5) 0.295(11) 0.065(6) 0.041(5) 0.009(4)
F5 0.167(6) 0.388(14) 0.110(4) 0.099(7) -0.015(4) -0.048(7)
F6 0.084(3) 0.210(6) 0.154(5) 0.090(4) 0.020(3) -0.014(3)
F7 0.390(15) 0.199(8) 0.089(4) 0.016(4) -0.016(6) -0.018(9)
F8 0.208(10) 0.395(18) 0.254(13) 0.060(12) 0.109(10) 0.083(11)
F9 0.215(8) 0.119(4) 0.270(10) 0.063(5) 0.006(7) -0.022(5)
F10 0.414(13) 0.188(7) 0.197(7) -0.048(6) 0.132(8) -0.057(8)
F11 0.319(11) 0.169(6) 0.319(11) -0.069(7) 0.015(8) -0.103(7)
F12 0.273(10) 0.197(8) 0.305(10) 0.034(8) -0.045(8) -0.014(6)
O1 0.140(5) 0.158(5) 0.099(4) 0.008(4) -0.019(3) -0.020(4)
O2 0.123(4) 0.170(6) 0.119(5) 0.007(4) 0.020(4) -0.037(4)
O3 0.189(6) 0.105(4) 0.092(3) -0.002(3) 0.022(4) -0.022(4)
O4 0.097(4) 0.127(5) 0.319(13) -0.018(6) 0.039(6) 0.025(4)
O5 0.083(3) 0.123(4) 0.094(3) -0.022(3) 0.013(2) -0.006(2)
O6 0.130(5) 0.227(8) 0.090(4) 0.004(4) 0.002(3) -0.075(5)
O7 0.151(6) 0.194(7) 0.140(6) -0.041(5) -0.060(5) 0.064(5)
O8 0.126(4) 0.113(4) 0.133(5) -0.018(3) -0.001(4) 0.014(3)
O9 0.424(16) 0.097(4) 0.095(4) -0.002(3) 0.037(7) 0.085(7)
O10 0.287(11) 0.217(9) 0.236(8) 0.021(8) 0.154(7) 0.011(8)
O11 0.161(5) 0.098(3) 0.134(5) 0.023(3) -0.020(4) -0.022(3)
O12 0.244(9) 0.212(8) 0.328(10) 0.034(9) -0.093(8) -0.042(7)
N1 0.080(3) 0.108(3) 0.057(2) 0.018(2) 0.016(2) -0.005(2)
N2 0.072(2) 0.079(2) 0.0465(18) 0.0089(17) 0.0076(16) -0.0043(19)
N3 0.071(2) 0.069(2) 0.0475(17) 0.0008(16) 0.0127(16) -0.0003(17)
N4 0.077(2) 0.069(2) 0.0400(16) 0.0050(15) 0.0110(15) -0.0086(18)
N5 0.082(3) 0.077(2) 0.0443(17) 0.0127(17) 0.0152(17) -0.001(2)
N6 0.088(3) 0.110(4) 0.050(2) 0.022(2) 0.0113(19) -0.010(3)
N7 0.083(3) 0.081(3) 0.052(2) 0.0125(19) 0.0108(19) -0.015(2)
N8 0.086(3) 0.072(2) 0.0451(17) 0.0050(16) 0.0120(17) -0.004(2)
N9 0.072(2) 0.082(2) 0.0413(16) 0.0025(16) 0.0163(16) 0.0126(19)
N10 0.072(2) 0.090(3) 0.054(2) 0.0093(19) 0.0119(18) -0.002(2)
N11 0.090(3) 0.088(3) 0.0457(19) 0.0071(19) 0.0186(18) 0.010(2)
N12 0.088(3) 0.064(2) 0.0431(17) 0.0034(15) 0.0037(17) 0.0004(18)
N13 0.072(2) 0.080(2) 0.0441(17) 0.0149(17) 0.0002(16) -0.0082(19)
N14 0.089(3) 0.089(3) 0.0457(19) 0.0089(19) 0.0142(18) -0.005(2)
C1 0.089(4) 0.097(4) 0.057(3) 0.022(3) 0.013(2) -0.006(3)
C2 0.083(3) 0.086(3) 0.051(2) 0.017(2) 0.008(2) -0.001(3)
C3 0.079(3) 0.074(3) 0.053(2) 0.006(2) 0.010(2) -0.006(2)
C4 0.074(3) 0.072(3) 0.055(2) 0.004(2) 0.015(2) -0.004(2)
C5 0.092(4) 0.069(3) 0.060(3) 0.002(2) 0.013(2) 0.007(2)
C6 0.089(3) 0.068(3) 0.056(2) -0.002(2) 0.017(2) 0.004(2)
C7 0.073(3) 0.064(2) 0.048(2) 0.0007(18) 0.0176(19) -0.007(2)
C8 0.075(3) 0.071(3) 0.045(2) 0.0009(18) 0.0156(19) 0.001(2)
C9 0.077(3) 0.066(2) 0.046(2) -0.0002(18) 0.0141(19) -0.006(2)
C10 0.080(3) 0.059(2) 0.046(2) -0.0038(17) 0.0187(19) -0.004(2)
C11 0.076(3) 0.061(2) 0.048(2) -0.0029(17) 0.0157(19) -0.010(2)
C12 0.077(3) 0.069(2) 0.048(2) -0.0057(18) 0.0170(19) -0.007(2)
C13 0.089(3) 0.080(3) 0.051(2) -0.003(2) 0.010(2) 0.008(3)
C14 0.073(3) 0.064(2) 0.044(2) -0.0041(17) 0.0126(18) -0.004(2)
C15 0.094(3) 0.059(2) 0.052(2) -0.0036(18) 0.014(2) -0.004(2)
C16 0.100(4) 0.063(2) 0.055(2) -0.006(2) 0.015(2) 0.000(2)
C17 0.088(3) 0.068(3) 0.049(2) -0.0072(19) 0.020(2) -0.007(2)
C18 0.069(2) 0.062(2) 0.0448(19) -0.0024(17) 0.0120(17) -0.0001(19)
C19 0.071(2) 0.063(2) 0.0431(19) -0.0009(17) 0.0167(17) -0.0035(19)
C20 0.077(3) 0.072(3) 0.0426(19) -0.0013(18) 0.0123(18) -0.008(2)
C21 0.096(4) 0.082(3) 0.048(2) 0.009(2) 0.001(2) -0.017(3)
C22 0.070(2) 0.065(2) 0.0413(18) -0.0026(17) 0.0104(17) -0.0004(19)
C23 0.067(2) 0.065(2) 0.048(2) 0.0023(18) 0.0123(18) -0.0008(19)
C24 0.069(2) 0.060(2) 0.0445(19) -0.0030(16) 0.0169(17) 0.0046(18)
C25 0.080(3) 0.075(3) 0.0396(19) 0.0030(18) 0.0082(18) -0.008(2)
C26 0.072(3) 0.067(2) 0.054(2) -0.0048(19) 0.0074(19) 0.002(2)
C27 0.078(3) 0.071(3) 0.046(2) -0.0014(18) 0.0098(19) 0.008(2)
C28 0.074(3) 0.071(2) 0.0378(18) 0.0037(17) 0.0140(17) 0.005(2)
C29 0.075(3) 0.075(3) 0.046(2) 0.0061(19) 0.0141(19) 0.004(2)
C30 0.092(4) 0.088(3) 0.052(2) 0.023(2) 0.008(2) -0.008(3)
C31 0.099(4) 0.102(4) 0.048(2) 0.022(2) 0.016(2) -0.008(3)
C32 0.099(4) 0.107(4) 0.057(3) 0.016(3) 0.019(3) -0.018(3)
C33 0.089(4) 0.100(4) 0.064(3) 0.013(3) 0.018(3) -0.017(3)
C34 0.091(4) 0.081(3) 0.061(3) 0.011(2) 0.013(3) -0.015(3)
C35 0.089(3) 0.075(3) 0.061(3) 0.005(2) 0.012(2) -0.010(3)
C36 0.117(5) 0.086(4) 0.102(5) -0.023(3) 0.035(4) -0.033(4)
C37 0.114(5) 0.095(4) 0.082(4) -0.021(3) 0.036(4) -0.019(4)
C38 0.085(3) 0.074(3) 0.056(2) -0.002(2) 0.013(2) 0.000(2)
C39 0.076(3) 0.067(2) 0.045(2) 0.0069(18) 0.0128(18) -0.004(2)
C40 0.078(3) 0.078(3) 0.047(2) 0.001(2) 0.014(2) 0.001(2)
C41 0.090(3) 0.078(3) 0.044(2) 0.000(2) 0.013(2) 0.003(2)
C42 0.085(3) 0.080(3) 0.0407(19) 0.0030(19) 0.017(2) 0.007(2)
C43 0.082(3) 0.080(3) 0.045(2) 0.0009(19) 0.014(2) 0.005(2)
C44 0.099(4) 0.085(3) 0.051(2) 0.005(2) 0.023(2) 0.001(3)
C45 0.111(4) 0.086(3) 0.053(2) 0.012(2) 0.027(3) 0.023(3)
C46 0.156(6) 0.139(5) 0.092(4) 0.055(4) 0.071(4) 0.083(5)
C47 0.168(6) 0.168(6) 0.117(5) 0.068(4) 0.084(4) 0.091(5)
C48 0.163(6) 0.156(6) 0.104(5) 0.064(4) 0.082(5) 0.084(5)
C49 0.102(4) 0.097(4) 0.053(2) 0.013(2) 0.034(3) 0.027(3)
C50 0.092(3) 0.087(3) 0.046(2) -0.001(2) 0.023(2) 0.015(3)
C51 0.117(5) 0.078(3) 0.062(3) 0.000(2) 0.008(3) 0.006(3)
C52 0.151(7) 0.077(4) 0.113(6) 0.001(4) -0.019(5) -0.004(4)
C53 0.085(3) 0.094(3) 0.0388(19) 0.005(2) 0.017(2) 0.013(3)
C54 0.093(3) 0.083(3) 0.0357(18) -0.0036(19) 0.0118(19) 0.009(3)
C55 0.087(3) 0.083(3) 0.0346(18) 0.0001(19) 0.0163(19) 0.015(2)
C56 0.079(3) 0.081(3) 0.0395(19) -0.0011(19) 0.0106(18) 0.011(2)
C57 0.081(3) 0.097(4) 0.043(2) 0.000(2) 0.006(2) 0.010(3)
C58 0.079(3) 0.096(4) 0.051(2) 0.001(2) 0.011(2) 0.003(3)
C59 0.071(3) 0.091(3) 0.042(2) 0.000(2) 0.0137(19) 0.004(2)
C60 0.076(3) 0.096(4) 0.056(2) 0.007(2) 0.015(2) -0.003(3)
C61 0.078(3) 0.091(4) 0.073(3) 0.017(3) 0.006(3) -0.010(3)
C62 0.081(3) 0.117(5) 0.070(3) 0.029(3) 0.012(3) -0.012(3)
C63 0.085(4) 0.132(5) 0.050(2) 0.017(3) 0.021(2) 0.001(3)
C64 0.098(4) 0.113(4) 0.056(3) 0.007(3) 0.027(3) 0.010(3)
C65 0.101(4) 0.084(3) 0.045(2) 0.008(2) 0.014(2) 0.012(3)
C66 0.113(4) 0.068(3) 0.041(2) 0.0067(18) 0.012(2) -0.002(3)
C67 0.168(7) 0.074(3) 0.044(2) -0.005(2) 0.017(3) -0.012(4)
C68 0.173(7) 0.068(3) 0.049(3) 0.000(2) 0.010(3) -0.033(4)
C69 0.121(4) 0.066(3) 0.044(2) 0.0098(19) 0.006(2) -0.008(3)
C70 0.091(3) 0.064(2) 0.0386(18) 0.0061(17) 0.0090(19) -0.002(2)
C71 0.125(5) 0.065(3) 0.043(2) 0.0082(19) 0.005(2) -0.013(3)
C72 0.139(5) 0.064(3) 0.047(2) 0.004(2) 0.012(3) -0.016(3)
C73 0.119(4) 0.066(3) 0.052(2) 0.011(2) 0.009(3) -0.014(3)
C74 0.125(5) 0.071(3) 0.058(3) 0.019(2) 0.005(3) -0.019(3)
C75 0.104(4) 0.079(3) 0.087(4) 0.009(3) -0.023(3) -0.014(3)
C76 0.107(4) 0.063(2) 0.050(2) 0.0077(19) 0.002(2) -0.012(3)
C77 0.145(6) 0.065(3) 0.062(3) 0.005(2) 0.011(3) -0.012(3)
C78 0.190(9) 0.071(3) 0.088(4) 0.004(3) 0.036(5) -0.023(4)
C79 0.117(5) 0.062(3) 0.069(3) 0.014(2) 0.014(3) -0.010(3)
C80 0.098(4) 0.062(2) 0.055(2) 0.012(2) 0.005(2) -0.012(2)
C81 0.104(4) 0.067(3) 0.049(2) 0.013(2) 0.006(2) -0.013(3)
C82 0.105(3) 0.076(2) 0.055(2) 0.0099(18) 0.005(2) -0.012(2)
C83 0.106(3) 0.079(2) 0.061(2) 0.0111(19) -0.001(2) -0.010(2)
C84 0.089(3) 0.070(3) 0.051(2) 0.017(2) 0.007(2) -0.016(2)
C85 0.084(3) 0.072(3) 0.0413(19) 0.0117(18) 0.0018(19) -0.011(2)
C86 0.078(3) 0.074(3) 0.047(2) 0.013(2) 0.0015(19) -0.013(2)
C87 0.076(3) 0.072(3) 0.0421(19) 0.0125(18) 0.0043(18) -0.009(2)
C88 0.088(3) 0.079(3) 0.050(2) 0.014(2) -0.001(2) -0.005(3)
C89 0.092(4) 0.082(3) 0.054(2) 0.010(2) 0.006(2) 0.001(3)
C90 0.083(3) 0.081(3) 0.047(2) 0.011(2) 0.007(2) -0.004(2)
C91 0.089(3) 0.096(4) 0.045(2) 0.011(2) 0.010(2) -0.001(3)
C92 0.093(4) 0.105(4) 0.042(2) 0.010(2) 0.018(2) -0.001(3)
C93 0.090(4) 0.116(4) 0.049(2) 0.014(3) 0.022(2) 0.004(3)
C94 0.124(7) 0.195(10) 0.079(5) 0.001(5) 0.018(4) -0.043(7)
C95 0.088(5) 0.208(11) 0.105(6) 0.060(7) 0.017(4) -0.003(6)
C96 0.204(14) 0.169(11) 0.116(8) 0.014(8) 0.027(8) 0.055(10)
C97 0.248(7) 0.138(5) 0.173(6) -0.017(5) 0.034(6) -0.044(5)

loop_
_atom_type_symbol
_atom_type_description
_atom_type_scat_dispersion_real
_atom_type_scat_dispersion_imag
_atom_type_scat_source
C C 0.0181 0.0091 'International Tables Vol C Tables 4.2.6.8 and 6.1.1.4'
H H 0.0000 0.0000 'International Tables Vol C Tables 4.2.6.8 and 6.1.1.4'
F F 0.0727 0.0534 'International Tables Vol C Tables 4.2.6.8 and 6.1.1.4'
N N 0.0311 0.0180 'International Tables Vol C Tables 4.2.6.8 and 6.1.1.4'
O O 0.0492 0.0322 'International Tables Vol C Tables 4.2.6.8 and 6.1.1.4'
S S 0.3331 0.5567 'International Tables Vol C Tables 4.2.6.8 and 6.1.1.4'
Zn Zn -1.5491 0.6778 'International Tables Vol C Tables 4.2.6.8 and 6.1.1.4'

loop_
_geom_angle_atom_site_label_1
_geom_angle_atom_site_label_2
_geom_angle_atom_site_label_3
_geom_angle
_geom_angle_site_symmetry_1
_geom_angle_site_symmetry_3
_geom_angle_publ_flag
N11 Zn1 N2 101.27(16) . . ?
N11 Zn1 N10 105.45(19) . . ?
N2 Zn1 N10 100.93(17) . . ?
N11 Zn1 N9 97.99(16) . . ?
N2 Zn1 N9 160.51(14) . . ?
N10 Zn1 N9 76.52(17) . . ?
N11 Zn1 N3 163.90(18) . . ?
N2 Zn1 N3 76.15(15) . . ?
N10 Zn1 N3 90.62(16) . . ?
N9 Zn1 N3 84.52(14) . . ?
N11 Zn1 N12 74.68(17) . . ?
N2 Zn1 N12 95.69(15) . . ?
N10 Zn1 N12 162.95(16) . . ?
N9 Zn1 N12 86.53(15) . . ?
N3 Zn1 N12 89.66(14) . . ?
N7 Zn2 N5 106.18(17) . . ?
N7 Zn2 N14 109.29(19) . . ?
N5 Zn2 N14 100.50(17) . . ?
N7 Zn2 N8 75.73(17) . . ?
N5 Zn2 N8 97.06(16) . . ?
N14 Zn2 N8 159.33(15) . . ?
N7 Zn2 N4 161.42(17) . . ?
N5 Zn2 N4 74.82(15) . . ?
N14 Zn2 N4 88.44(17) . . ?
N8 Zn2 N4 85.71(15) . . ?
N7 Zn2 N13 94.88(16) . . ?
N5 Zn2 N13 158.85(17) . . ?
N14 Zn2 N13 73.75(16) . . ?
N8 Zn2 N13 85.96(15) . . ?
N4 Zn2 N13 84.58(14) . . ?
C12 S1 C9 92.8(2) . . ?
C20 S2 C23 92.6(2) . . ?
C43 S3 C40 92.8(2) . . ?
C51 S4 C54 92.3(3) . . ?
C71 S5 C74 92.4(3) . . ?
C85 S6 C82 90.9(2) . . ?
O1 S7 O3 115.6(4) . . ?
O1 S7 O2 115.8(4) . . ?
O3 S7 O2 116.2(4) . . ?
O1 S7 C94 105.7(5) . . ?
O3 S7 C94 95.7(5) . . ?
O2 S7 C94 104.4(5) . . ?
O6 S8 O4 114.5(6) . . ?
O6 S8 O5 116.0(4) . . ?
O4 S8 O5 115.0(4) . . ?
O6 S8 C95 104.8(6) . . ?
O4 S8 C95 99.8(6) . . ?
O5 S8 C95 104.0(4) . . ?
O9 S9 O7 111.8(6) . . ?
O9 S9 O8 117.1(7) . . ?
O7 S9 O8 114.1(4) . . ?
O9 S9 C96 105.6(6) . . ?
O7 S9 C96 102.2(8) . . ?
O8 S9 C96 104.1(6) . . ?
O10 S10 O11 124.4(8) . . ?
O10 S10 C97 117.9(7) . . ?
O11 S10 C97 106.1(6) . . ?
O10 S10 O12 99.1(10) . . ?
O11 S10 O12 107.6(6) . . ?
C97 S10 O12 97.2(8) . . ?
C62 N1 C1 116.2(6) . . ?
C62 N1 C63 115.7(5) . . ?
C1 N1 C63 115.8(5) . . ?
C3 N2 C2 118.3(5) . . ?
C3 N2 Zn1 116.4(3) . . ?
C2 N2 Zn1 124.8(3) . . ?
C8 N3 C4 117.9(4) . . ?
C8 N3 Zn1 130.0(3) . . ?
C4 N3 Zn1 110.4(3) . . ?
C25 N4 C28 117.2(4) . . ?
C25 N4 Zn2 130.7(3) . . ?
C28 N4 Zn2 111.9(3) . . ?
C29 N5 C30 120.2(4) . . ?
C29 N5 Zn2 118.4(3) . . ?
C30 N5 Zn2 121.2(4) . . ?
C32 N6 C93 116.3(5) . . ?
C32 N6 C31 114.5(5) . . ?
C93 N6 C31 114.9(5) . . ?
C34 N7 C33 120.6(5) . . ?
C34 N7 Zn2 117.5(4) . . ?
C33 N7 Zn2 121.8(4) . . ?
C39 N8 C35 118.3(4) . . ?
C39 N8 Zn2 129.5(3) . . ?
C35 N8 Zn2 111.4(4) . . ?
C56 N9 C59 118.3(4) . . ?
C56 N9 Zn1 128.2(4) . . ?
C59 N9 Zn1 112.4(3) . . ?
C60 N10 C61 119.6(5) . . ?
C60 N10 Zn1 115.3(4) . . ?
C61 N10 Zn1 125.1(4) . . ?
C65 N11 C64 118.3(5) . . ?
C65 N11 Zn1 118.8(4) . . ?
C64 N11 Zn1 123.0(4) . . ?
C70 N12 C66 118.0(4) . . ?
C70 N12 Zn1 133.4(3) . . ?
C66 N12 Zn1 108.1(3) . . ?
C87 N13 C90 118.6(4) . . ?
C87 N13 Zn2 128.2(4) . . ?
C90 N13 Zn2 110.1(3) . . ?
C91 N14 C92 119.0(5) . . ?
C91 N14 Zn2 118.4(4) . . ?
C92 N14 Zn2 122.5(4) . . ?
N1 C1 C2 110.5(5) . . ?
N1 C1 H1A 109.6 . . ?
C2 C1 H1A 109.6 . . ?
N1 C1 H1B 109.6 . . ?
C2 C1 H1B 109.6 . . ?
H1A C1 H1B 108.1 . . ?
N2 C2 C1 107.8(4) . . ?
N2 C2 H2A 110.2 . . ?
C1 C2 H2A 110.2 . . ?
N2 C2 H2B 110.2 . . ?
C1 C2 H2B 110.2 . . ?
H2A C2 H2B 108.5 . . ?
N2 C3 C4 119.9(5) . . ?
N2 C3 H3 120.0 . . ?
C4 C3 H3 120.0 . . ?
N3 C4 C5 122.5(5) . . ?
N3 C4 C3 116.0(4) . . ?
C5 C4 C3 121.5(5) . . ?
C4 C5 C6 119.1(5) . . ?
C4 C5 H5 120.4 . . ?
C6 C5 H5 120.4 . . ?
C5 C6 C7 119.7(5) . . ?
C5 C6 H6 120.2 . . ?
C7 C6 H6 120.2 . . ?
C6 C7 C8 116.7(4) . . ?
C6 C7 C9 121.9(4) . . ?
C8 C7 C9 121.4(5) . . ?
N3 C8 C7 124.0(5) . . ?
N3 C8 H8 118.0 . . ?
C7 C8 H8 118.0 . . ?
C10 C9 C7 127.2(5) . . ?
C10 C9 S1 109.6(4) . . ?
C7 C9 S1 123.1(4) . . ?
C9 C10 C11 113.9(4) . . ?
C9 C10 H10 123.1 . . ?
C11 C10 H10 123.1 . . ?
C12 C11 C10 113.3(4) . . ?
C12 C11 C14 126.7(4) . . ?
C10 C11 C14 119.8(4) . . ?
C11 C12 C13 129.4(4) . . ?
C11 C12 S1 110.4(4) . . ?
C13 C12 S1 120.2(4) . . ?
C12 C13 H13A 109.5 . . ?
C12 C13 H13B 109.5 . . ?
H13A C13 H13B 109.5 . . ?
C12 C13 H13C 109.5 . . ?
H13A C13 H13C 109.5 . . ?
H13B C13 H13C 109.5 . . ?
C18 C14 C11 127.0(4) . . ?
C18 C14 C15 111.7(4) . . ?
C11 C14 C15 121.3(4) . . ?
C14 C15 C16 103.6(4) . . ?
C14 C15 H15A 111.0 . . ?
C16 C15 H15A 111.0 . . ?
C14 C15 H15B 111.0 . . ?
C16 C15 H15B 111.0 . . ?
H15A C15 H15B 109.0 . . ?
C15 C16 C17 104.8(4) . . ?
C15 C16 H16A 110.8 . . ?
C17 C16 H16A 110.8 . . ?
C15 C16 H16B 110.8 . . ?
C17 C16 H16B 110.8 . . ?
H16A C16 H16B 108.9 . . ?
C18 C17 C16 103.4(4) . . ?
C18 C17 H17A 111.1 . . ?
C16 C17 H17A 111.1 . . ?
C18 C17 H17B 111.1 . . ?
C16 C17 H17B 111.1 . . ?
H17A C17 H17B 109.0 . . ?
C14 C18 C19 129.7(4) . . ?
C14 C18 C17 110.5(4) . . ?
C19 C18 C17 119.8(4) . . ?
C20 C19 C22 111.8(4) . . ?
C20 C19 C18 127.0(4) . . ?
C22 C19 C18 121.1(4) . . ?
C19 C20 C21 130.2(5) . . ?
C19 C20 S2 111.4(3) . . ?
C21 C20 S2 118.3(4) . . ?
C20 C21 H21A 109.5 . . ?
C20 C21 H21B 109.5 . . ?
H21A C21 H21B 109.5 . . ?
C20 C21 H21C 109.5 . . ?
H21A C21 H21C 109.5 . . ?
H21B C21 H21C 109.5 . . ?
C23 C22 C19 114.1(4) . . ?
C23 C22 H22 123.0 . . ?
C19 C22 H22 123.0 . . ?
C22 C23 C24 128.6(4) . . ?
C22 C23 S2 110.1(3) . . ?
C24 C23 S2 121.2(3) . . ?
C26 C24 C25 116.5(4) . . ?
C26 C24 C23 123.9(4) . . ?
C25 C24 C23 119.6(4) . . ?
N4 C25 C24 124.6(4) . . ?
N4 C25 H25 117.7 . . ?
C24 C25 H25 117.7 . . ?
C24 C26 C27 119.8(5) . . ?
C24 C26 H26 120.1 . . ?
C27 C26 H26 120.1 . . ?
C28 C27 C26 119.2(5) . . ?
C28 C27 H27 120.4 . . ?
C26 C27 H27 120.4 . . ?
N4 C28 C27 122.5(4) . . ?
N4 C28 C29 115.0(4) . . ?
C27 C28 C29 122.4(4) . . ?
N5 C29 C28 119.4(4) . . ?
N5 C29 H29 120.3 . . ?
C28 C29 H29 120.3 . . ?
N5 C30 C31 107.9(5) . . ?
N5 C30 H30A 110.1 . . ?
C31 C30 H30A 110.1 . . ?
N5 C30 H30B 110.1 . . ?
C31 C30 H30B 110.1 . . ?
H30A C30 H30B 108.4 . . ?
N6 C31 C30 111.8(4) . . ?
N6 C31 H31A 109.3 . . ?
C30 C31 H31A 109.3 . . ?
N6 C31 H31B 109.3 . . ?
C30 C31 H31B 109.3 . . ?
H31A C31 H31B 107.9 . . ?
N6 C32 C33 111.8(5) . . ?
N6 C32 H32A 109.3 . . ?
C33 C32 H32A 109.3 . . ?
N6 C32 H32B 109.3 . . ?
C33 C32 H32B 109.3 . . ?
H32A C32 H32B 107.9 . . ?
N7 C33 C32 107.7(5) . . ?
N7 C33 H33A 110.2 . . ?
C32 C33 H33A 110.2 . . ?
N7 C33 H33B 110.2 . . ?
C32 C33 H33B 110.2 . . ?
H33A C33 H33B 108.5 . . ?
N7 C34 C35 120.1(5) . . ?
N7 C34 H34 120.0 . . ?
C35 C34 H34 120.0 . . ?
N8 C35 C36 121.9(5) . . ?
N8 C35 C34 115.1(5) . . ?
C36 C35 C34 122.6(5) . . ?
C35 C36 C37 120.2(6) . . ?
C35 C36 H36 119.9 . . ?
C37 C36 H36 119.9 . . ?
C36 C37 C38 118.2(6) . . ?
C36 C37 H37 120.9 . . ?
C38 C37 H37 120.9 . . ?
C39 C38 C37 117.1(5) . . ?
C39 C38 C40 120.8(5) . . ?
C37 C38 C40 122.1(5) . . ?
N8 C39 C38 124.0(5) . . ?
N8 C39 H39 118.0 . . ?
C38 C39 H39 118.0 . . ?
C41 C40 C38 130.8(5) . . ?
C41 C40 S3 110.2(4) . . ?
C38 C40 S3 119.1(4) . . ?
C40 C41 C42 113.4(5) . . ?
C40 C41 H41 123.3 . . ?
C42 C41 H41 123.3 . . ?
C43 C42 C41 112.0(4) . . ?
C43 C42 C45 126.5(5) . . ?
C41 C42 C45 121.0(5) . . ?
C42 C43 C44 130.8(5) . . ?
C42 C43 S3 111.5(4) . . ?
C44 C43 S3 117.7(4) . . ?
C43 C44 H44A 109.5 . . ?
C43 C44 H44B 109.5 . . ?
H44A C44 H44B 109.5 . . ?
C43 C44 H44C 109.5 . . ?
H44A C44 H44C 109.5 . . ?
H44B C44 H44C 109.5 . . ?
C49 C45 C42 130.4(5) . . ?
C49 C45 C46 110.8(5) . . ?
C42 C45 C46 118.8(5) . . ?
C47 C46 C45 104.7(5) . . ?
C47 C46 H46A 110.8 . . ?
C45 C46 H46A 110.8 . . ?
C47 C46 H46B 110.8 . . ?
C45 C46 H46B 110.8 . . ?
H46A C46 H46B 108.9 . . ?
C46 C47 C48 107.9(6) . . ?
C46 C47 H47A 110.1 . . ?
C48 C47 H47A 110.1 . . ?
C46 C47 H47B 110.1 . . ?
C48 C47 H47B 110.1 . . ?
H47A C47 H47B 108.4 . . ?
C49 C48 C47 104.6(5) . . ?
C49 C48 H48A 110.8 . . ?
C47 C48 H48A 110.8 . . ?
C49 C48 H48B 110.8 . . ?
C47 C48 H48B 110.8 . . ?
H48A C48 H48B 108.9 . . ?
C45 C49 C50 128.2(5) . . ?
C45 C49 C48 112.0(5) . . ?
C50 C49 C48 119.7(5) . . ?
C51 C50 C53 112.8(5) . . ?
C51 C50 C49 124.3(6) . . ?
C53 C50 C49 122.8(6) . . ?
C50 C51 C52 126.8(6) . . ?
C50 C51 S4 111.4(5) . . ?
C52 C51 S4 121.7(6) . . ?
C51 C52 H52A 109.5 . . ?
C51 C52 H52B 109.5 . . ?
H52A C52 H52B 109.5 . . ?
C51 C52 H52C 109.5 . . ?
H52A C52 H52C 109.5 . . ?
H52B C52 H52C 109.5 . . ?
C54 C53 C50 113.5(5) . . ?
C54 C53 H53 123.3 . . ?
C50 C53 H53 123.3 . . ?
C53 C54 C55 129.5(6) . . ?
C53 C54 S4 109.9(4) . . ?
C55 C54 S4 120.6(4) . . ?
C57 C55 C56 116.3(5) . . ?
C57 C55 C54 123.5(5) . . ?
C56 C55 C54 120.1(5) . . ?
N9 C56 C55 124.6(5) . . ?
N9 C56 H56 117.7 . . ?
C55 C56 H56 117.7 . . ?
C55 C57 C58 119.2(5) . . ?
C55 C57 H57 120.4 . . ?
C58 C57 H57 120.4 . . ?
C59 C58 C57 119.7(6) . . ?
C59 C58 H58 120.2 . . ?
C57 C58 H58 120.2 . . ?
N9 C59 C58 121.7(5) . . ?
N9 C59 C60 115.4(5) . . ?
C58 C59 C60 122.9(5) . . ?
N10 C60 C59 119.6(5) . . ?
N10 C60 H60 120.2 . . ?
C59 C60 H60 120.2 . . ?
N10 C61 C62 109.6(5) . . ?
N10 C61 H61A 109.7 . . ?
C62 C61 H61A 109.7 . . ?
N10 C61 H61B 109.7 . . ?
C62 C61 H61B 109.7 . . ?
H61A C61 H61B 108.2 . . ?
N1 C62 C61 111.3(5) . . ?
N1 C62 H62A 109.4 . . ?
C61 C62 H62A 109.4 . . ?
N1 C62 H62B 109.4 . . ?
C61 C62 H62B 109.4 . . ?
H62A C62 H62B 108.0 . . ?
N1 C63 C64 111.1(5) . . ?
N1 C63 H63A 109.4 . . ?
C64 C63 H63A 109.4 . . ?
N1 C63 H63B 109.4 . . ?
C64 C63 H63B 109.4 . . ?
H63A C63 H63B 108.0 . . ?
N11 C64 C63 108.2(5) . . ?
N11 C64 H64A 110.1 . . ?
C63 C64 H64A 110.1 . . ?
N11 C64 H64B 110.1 . . ?
C63 C64 H64B 110.1 . . ?
H64A C64 H64B 108.4 . . ?
N11 C65 C66 121.6(5) . . ?
N11 C65 H65 119.2 . . ?
C66 C65 H65 119.2 . . ?
N12 C66 C67 121.6(5) . . ?
N12 C66 C65 116.8(5) . . ?
C67 C66 C65 121.5(5) . . ?
C66 C67 C68 119.7(5) . . ?
C66 C67 H67 120.1 . . ?
C68 C67 H67 120.1 . . ?
C67 C68 C69 120.2(5) . . ?
C67 C68 H68 119.9 . . ?
C69 C68 H68 119.9 . . ?
C70 C69 C68 116.1(5) . . ?
C70 C69 C71 123.5(5) . . ?
C68 C69 C71 120.3(5) . . ?
N12 C70 C69 123.8(4) . . ?
N12 C70 H70 118.1 . . ?
C69 C70 H70 118.1 . . ?
C72 C71 C69 123.5(5) . . ?
C72 C71 S5 113.5(4) . . ?
C69 C71 S5 122.9(4) . . ?
C71 C72 C73 114.5(5) . . ?
C71 C72 H72 122.8 . . ?
C73 C72 H72 122.8 . . ?
C76 C73 C72 127.8(6) . . ?
C76 C73 C74 119.0(5) . . ?
C72 C73 C74 112.9(5) . . ?
C82 C74 C73 107.9(5) . . ?
C82 C74 C75 111.5(6) . . ?
C73 C74 C75 111.2(5) . . ?
C82 C74 S5 113.4(4) . . ?
C73 C74 S5 102.7(4) . . ?
C75 C74 S5 109.8(4) . . ?
C74 C75 H75A 109.5 . . ?
C74 C75 H75B 109.5 . . ?
H75A C75 H75B 109.5 . . ?
C74 C75 H75C 109.5 . . ?
H75A C75 H75C 109.5 . . ?
H75B C75 H75C 109.5 . . ?
C73 C76 C80 119.5(5) . . ?
C73 C76 C77 131.0(5) . . ?
C80 C76 C77 109.5(4) . . ?
C76 C77 C78 102.9(6) . . ?
C76 C77 H77A 111.2 . . ?
C78 C77 H77A 111.2 . . ?
C76 C77 H77B 111.2 . . ?
C78 C77 H77B 111.2 . . ?
H77A C77 H77B 109.1 . . ?
C77 C78 C79 107.2(6) . . ?
C77 C78 H78A 110.3 . . ?
C79 C78 H78A 110.3 . . ?
C77 C78 H78B 110.3 . . ?
C79 C78 H78B 110.3 . . ?
H78A C78 H78B 108.5 . . ?
C78 C79 C80 102.6(4) . . ?
C78 C79 H79A 111.2 . . ?
C80 C79 H79A 111.2 . . ?
C78 C79 H79B 111.2 . . ?
C80 C79 H79B 111.2 . . ?
H79A C79 H79B 109.2 . . ?
C81 C80 C76 121.3(4) . . ?
C81 C80 C79 129.6(5) . . ?
C76 C80 C79 109.0(5) . . ?
C80 C81 C84 128.4(5) . . ?
C80 C81 C82 119.4(5) . . ?
C84 C81 C82 111.7(5) . . ?
C74 C82 C81 109.1(5) . . ?
C74 C82 C83 111.1(5) . . ?
C81 C82 C83 109.3(5) . . ?
C74 C82 S6 116.9(5) . . ?
C81 C82 S6 103.0(4) . . ?
C83 C82 S6 107.0(4) . . ?
C82 C83 H83A 109.5 . . ?
C82 C83 H83B 109.5 . . ?
H83A C83 H83B 109.5 . . ?
C82 C83 H83C 109.5 . . ?
H83A C83 H83C 109.5 . . ?
H83B C83 H83C 109.5 . . ?
C85 C84 C81 115.0(4) . . ?
C85 C84 H84 122.5 . . ?
C81 C84 H84 122.5 . . ?
C84 C85 C86 127.4(4) . . ?
C84 C85 S6 113.2(3) . . ?
C86 C85 S6 119.5(4) . . ?
C88 C86 C87 117.7(4) . . ?
C88 C86 C85 124.2(4) . . ?
C87 C86 C85 118.0(5) . . ?
N13 C87 C86 122.7(5) . . ?
N13 C87 H87 118.7 . . ?
C86 C87 H87 118.7 . . ?
C86 C88 C89 119.9(5) . . ?
C86 C88 H88 120.1 . . ?
C89 C88 H88 120.1 . . ?
C90 C89 C88 118.2(5) . . ?
C90 C89 H89 120.9 . . ?
C88 C89 H89 120.9 . . ?
N13 C90 C89 122.8(5) . . ?
N13 C90 C91 115.5(4) . . ?
C89 C90 C91 121.7(5) . . ?
N14 C91 C90 118.8(5) . . ?
N14 C91 H91 120.6 . . ?
C90 C91 H91 120.6 . . ?
N14 C92 C93 108.0(5) . . ?
N14 C92 H92A 110.1 . . ?
C93 C92 H92A 110.1 . . ?
N14 C92 H92B 110.1 . . ?
C93 C92 H92B 110.1 . . ?
H92A C92 H92B 108.4 . . ?
N6 C93 C92 111.1(5) . . ?
N6 C93 H93A 109.4 . . ?
C92 C93 H93A 109.4 . . ?
N6 C93 H93B 109.4 . . ?
C92 C93 H93B 109.4 . . ?
H93A C93 H93B 108.0 . . ?
F1 C94 F2 107.6(8) . . ?
F1 C94 F3 99.4(9) . . ?
F2 C94 F3 100.5(9) . . ?
F1 C94 S7 117.8(8) . . ?
F2 C94 S7 118.6(8) . . ?
F3 C94 S7 109.8(7) . . ?
F5 C95 F6 112.0(8) . . ?
F5 C95 F4 103.4(9) . . ?
F6 C95 F4 104.0(11) . . ?
F5 C95 S8 113.5(10) . . ?
F6 C95 S8 114.9(6) . . ?
F4 C95 S8 107.7(6) . . ?
F8 C96 F9 107.8(16) . . ?
F8 C96 F7 109.0(13) . . ?
F9 C96 F7 104.9(11) . . ?
F8 C96 S9 115.4(11) . . ?
F9 C96 S9 111.8(9) . . ?
F7 C96 S9 107.5(12) . . ?
F10 C97 F12 114.1(14) . . ?
F10 C97 F11 103.0(11) . . ?
F12 C97 F11 105.3(11) . . ?
F10 C97 S10 116.5(11) . . ?
F12 C97 S10 103.4(10) . . ?
F11 C97 S10 114.4(12) . . ?

loop_
_geom_bond_atom_site_label_1
_geom_bond_atom_site_label_2
_geom_bond_distance
_geom_bond_site_symmetry_2
_geom_bond_publ_flag
Zn1 N11 2.093(4) . ?
Zn1 N2 2.118(4) . ?
Zn1 N10 2.125(5) . ?
Zn1 N9 2.203(4) . ?
Zn1 N3 2.267(4) . ?
Zn1 N12 2.398(4) . ?
Zn2 N7 2.104(5) . ?
Zn2 N5 2.111(4) . ?
Zn2 N14 2.136(5) . ?
Zn2 N8 2.254(4) . ?
Zn2 N4 2.272(4) . ?
Zn2 N13 2.311(4) . ?
S1 C12 1.729(4) . ?
S1 C9 1.741(5) . ?
S2 C20 1.719(5) . ?
S2 C23 1.726(5) . ?
S3 C43 1.715(5) . ?
S3 C40 1.738(6) . ?
S4 C51 1.718(6) . ?
S4 C54 1.741(6) . ?
S5 C71 1.764(6) . ?
S5 C74 1.876(5) . ?
S6 C85 1.778(4) . ?
S6 C82 1.859(6) . ?
S7 O1 1.423(7) . ?
S7 O3 1.443(6) . ?
S7 O2 1.451(7) . ?
S7 C94 1.666(12) . ?
S8 O6 1.347(7) . ?
S8 O4 1.412(7) . ?
S8 O5 1.434(5) . ?
S8 C95 1.785(10) . ?
S9 O9 1.361(6) . ?
S9 O7 1.392(7) . ?
S9 O8 1.455(7) . ?
S9 C96 1.777(13) . ?
S10 O10 1.299(10) . ?
S10 O11 1.428(7) . ?
S10 C97 1.626(15) . ?
S10 O12 1.693(13) . ?
F1 C94 1.325(11) . ?
F2 C94 1.334(10) . ?
F3 C94 1.463(13) . ?
F4 C95 1.409(14) . ?
F5 C95 1.266(12) . ?
F6 C95 1.300(10) . ?
F7 C96 1.384(18) . ?
F8 C96 1.259(17) . ?
F9 C96 1.309(15) . ?
F10 C97 1.318(13) . ?
F11 C97 1.381(13) . ?
F12 C97 1.370(14) . ?
N1 C62 1.437(9) . ?
N1 C1 1.458(8) . ?
N1 C63 1.460(9) . ?
N2 C3 1.271(7) . ?
N2 C2 1.473(6) . ?
N3 C8 1.322(6) . ?
N3 C4 1.348(7) . ?
N4 C25 1.336(6) . ?
N4 C28 1.345(6) . ?
N5 C29 1.258(7) . ?
N5 C30 1.478(6) . ?
N6 C32 1.443(9) . ?
N6 C93 1.456(9) . ?
N6 C31 1.466(8) . ?
N7 C34 1.231(8) . ?
N7 C33 1.471(7) . ?
N8 C39 1.328(6) . ?
N8 C35 1.333(7) . ?
N9 C56 1.319(7) . ?
N9 C59 1.339(7) . ?
N10 C60 1.277(7) . ?
N10 C61 1.460(7) . ?
N11 C65 1.266(8) . ?
N11 C64 1.474(7) . ?
N12 C70 1.345(6) . ?
N12 C66 1.352(6) . ?
N13 C87 1.336(6) . ?
N13 C90 1.341(7) . ?
N14 C91 1.258(7) . ?
N14 C92 1.478(6) . ?
C1 C2 1.515(8) . ?
C1 H1A 0.9900 . ?
C1 H1B 0.9900 . ?
C2 H2A 0.9900 . ?
C2 H2B 0.9900 . ?
C3 C4 1.475(7) . ?
C3 H3 0.9500 . ?
C4 C5 1.378(7) . ?
C5 C6 1.380(7) . ?
C5 H5 0.9500 . ?
C6 C7 1.392(7) . ?
C6 H6 0.9500 . ?
C7 C8 1.407(6) . ?
C7 C9 1.450(6) . ?
C8 H8 0.9500 . ?
C9 C10 1.370(6) . ?
C10 C11 1.417(7) . ?
C10 H10 0.9500 . ?
C11 C12 1.368(7) . ?
C11 C14 1.488(6) . ?
C12 C13 1.501(7) . ?
C13 H13A 0.9800 . ?
C13 H13B 0.9800 . ?
C13 H13C 0.9800 . ?
C14 C18 1.338(6) . ?
C14 C15 1.506(6) . ?
C15 C16 1.533(7) . ?
C15 H15A 0.9900 . ?
C15 H15B 0.9900 . ?
C16 C17 1.535(7) . ?
C16 H16A 0.9900 . ?
C16 H16B 0.9900 . ?
C17 C18 1.521(6) . ?
C17 H17A 0.9900 . ?
C17 H17B 0.9900 . ?
C18 C19 1.467(6) . ?
C19 C20 1.367(7) . ?
C19 C22 1.427(6) . ?
C20 C21 1.504(6) . ?
C21 H21A 0.9800 . ?
C21 H21B 0.9800 . ?
C21 H21C 0.9800 . ?
C22 C23 1.360(7) . ?
C22 H22 0.9500 . ?
C23 C24 1.464(6) . ?
C24 C26 1.383(7) . ?
C24 C25 1.393(7) . ?
C25 H25 0.9500 . ?
C26 C27 1.384(7) . ?
C26 H26 0.9500 . ?
C27 C28 1.374(7) . ?
C27 H27 0.9500 . ?
C28 C29 1.475(6) . ?
C29 H29 0.9500 . ?
C30 C31 1.518(9) . ?
C30 H30A 0.9900 . ?
C30 H30B 0.9900 . ?
C31 H31A 0.9900 . ?
C31 H31B 0.9900 . ?
C32 C33 1.548(8) . ?
C32 H32A 0.9900 . ?
C32 H32B 0.9900 . ?
C33 H33A 0.9900 . ?
C33 H33B 0.9900 . ?
C34 C35 1.492(8) . ?
C34 H34 0.9500 . ?
C35 C36 1.370(9) . ?
C36 C37 1.390(9) . ?
C36 H36 0.9500 . ?
C37 C38 1.394(9) . ?
C37 H37 0.9500 . ?
C38 C39 1.390(7) . ?
C38 C40 1.460(7) . ?
C39 H39 0.9500 . ?
C40 C41 1.366(7) . ?
C41 C42 1.444(8) . ?
C41 H41 0.9500 . ?
C42 C43 1.370(8) . ?
C42 C45 1.479(8) . ?
C43 C44 1.503(8) . ?
C44 H44A 0.9800 . ?
C44 H44B 0.9800 . ?
C44 H44C 0.9800 . ?
C45 C49 1.335(7) . ?
C45 C46 1.519(8) . ?
C46 C47 1.508(10) . ?
C46 H46A 0.9900 . ?
C46 H46B 0.9900 . ?
C47 C48 1.508(10) . ?
C47 H47A 0.9900 . ?
C47 H47B 0.9900 . ?
C48 C49 1.506(9) . ?
C48 H48A 0.9900 . ?
C48 H48B 0.9900 . ?
C49 C50 1.469(8) . ?
C50 C51 1.354(10) . ?
C50 C53 1.427(9) . ?
C51 C52 1.513(11) . ?
C52 H52A 0.9800 . ?
C52 H52B 0.9800 . ?
C52 H52C 0.9800 . ?
C53 C54 1.364(7) . ?
C53 H53 0.9500 . ?
C54 C55 1.452(8) . ?
C55 C57 1.384(8) . ?
C55 C56 1.402(7) . ?
C56 H56 0.9500 . ?
C57 C58 1.395(9) . ?
C57 H57 0.9500 . ?
C58 C59 1.374(7) . ?
C58 H58 0.9500 . ?
C59 C60 1.470(8) . ?
C60 H60 0.9500 . ?
C61 C62 1.531(8) . ?
C61 H61A 0.9900 . ?
C61 H61B 0.9900 . ?
C62 H62A 0.9900 . ?
C62 H62B 0.9900 . ?
C63 C64 1.523(9) . ?
C63 H63A 0.9900 . ?
C63 H63B 0.9900 . ?
C64 H64A 0.9900 . ?
C64 H64B 0.9900 . ?
C65 C66 1.458(8) . ?
C65 H65 0.9500 . ?
C66 C67 1.372(9) . ?
C67 C68 1.372(9) . ?
C67 H67 0.9500 . ?
C68 C69 1.397(8) . ?
C68 H68 0.9500 . ?
C69 C70 1.393(7) . ?
C69 C71 1.466(7) . ?
C70 H70 0.9500 . ?
C71 C72 1.359(7) . ?
C72 C73 1.436(7) . ?
C72 H72 0.9500 . ?
C73 C76 1.358(7) . ?
C73 C74 1.537(9) . ?
C74 C82 1.517(7) . ?
C74 C75 1.539(10) . ?
C75 H75A 0.9800 . ?
C75 H75B 0.9800 . ?
C75 H75C 0.9800 . ?
C76 C80 1.443(7) . ?
C76 C77 1.491(8) . ?
C77 C78 1.512(10) . ?
C77 H77A 0.9900 . ?
C77 H77B 0.9900 . ?
C78 C79 1.518(9) . ?
C78 H78A 0.9900 . ?
C78 H78B 0.9900 . ?
C79 C80 1.522(7) . ?
C79 H79A 0.9900 . ?
C79 H79B 0.9900 . ?
C80 C81 1.351(8) . ?
C81 C84 1.425(7) . ?
C81 C82 1.535(7) . ?
C82 C83 1.572(9) . ?
C83 H83A 0.9800 . ?
C83 H83B 0.9800 . ?
C83 H83C 0.9800 . ?
C84 C85 1.339(8) . ?
C84 H84 0.9500 . ?
C85 C86 1.467(7) . ?
C86 C88 1.378(8) . ?
C86 C87 1.405(6) . ?
C87 H87 0.9500 . ?
C88 C89 1.399(7) . ?
C88 H88 0.9500 . ?
C89 C90 1.380(7) . ?
C89 H89 0.9500 . ?
C90 C91 1.476(6) . ?
C91 H91 0.9500 . ?
C92 C93 1.507(9) . ?
C92 H92A 0.9900 . ?
C92 H92B 0.9900 . ?
C93 H93A 0.9900 . ?
C93 H93B 0.9900 . ?

loop_
_geom_torsion_atom_site_label_1
_geom_torsion_atom_site_label_2
_geom_torsion_atom_site_label_3
_geom_torsion_atom_site_label_4
_geom_torsion
_geom_torsion_site_symmetry_1
_geom_torsion_site_symmetry_2
_geom_torsion_site_symmetry_3
_geom_torsion_site_symmetry_4
_geom_torsion_publ_flag
C62 N1 C1 C2 -139.0(5) . . . . ?
C63 N1 C1 C2 80.2(6) . . . . ?
C3 N2 C2 C1 105.0(6) . . . . ?
Zn1 N2 C2 C1 -66.5(6) . . . . ?
N1 C1 C2 N2 56.0(6) . . . . ?
C2 N2 C3 C4 -172.9(5) . . . . ?
Zn1 N2 C3 C4 -0.7(6) . . . . ?
C8 N3 C4 C5 0.5(8) . . . . ?
Zn1 N3 C4 C5 -166.0(4) . . . . ?
C8 N3 C4 C3 178.1(5) . . . . ?
Zn1 N3 C4 C3 11.6(5) . . . . ?
N2 C3 C4 N3 -8.1(7) . . . . ?
N2 C3 C4 C5 169.4(5) . . . . ?
N3 C4 C5 C6 0.5(9) . . . . ?
C3 C4 C5 C6 -176.9(5) . . . . ?
C4 C5 C6 C7 -1.3(9) . . . . ?
C5 C6 C7 C8 1.0(8) . . . . ?
C5 C6 C7 C9 -177.4(5) . . . . ?
C4 N3 C8 C7 -0.9(7) . . . . ?
Zn1 N3 C8 C7 162.5(4) . . . . ?
C6 C7 C8 N3 0.1(8) . . . . ?
C9 C7 C8 N3 178.5(5) . . . . ?
C6 C7 C9 C10 -0.1(8) . . . . ?
C8 C7 C9 C10 -178.4(5) . . . . ?
C6 C7 C9 S1 177.1(4) . . . . ?
C8 C7 C9 S1 -1.2(7) . . . . ?
C12 S1 C9 C10 0.7(4) . . . . ?
C12 S1 C9 C7 -177.0(4) . . . . ?
C7 C9 C10 C11 176.0(5) . . . . ?
S1 C9 C10 C11 -1.5(5) . . . . ?
C9 C10 C11 C12 1.9(6) . . . . ?
C9 C10 C11 C14 -173.6(4) . . . . ?
C10 C11 C12 C13 178.7(5) . . . . ?
C14 C11 C12 C13 -6.2(9) . . . . ?
C10 C11 C12 S1 -1.3(5) . . . . ?
C14 C11 C12 S1 173.8(4) . . . . ?
C9 S1 C12 C11 0.4(4) . . . . ?
C9 S1 C12 C13 -179.6(4) . . . . ?
C12 C11 C14 C18 -52.0(8) . . . . ?
C10 C11 C14 C18 122.9(6) . . . . ?
C12 C11 C14 C15 129.5(6) . . . . ?
C10 C11 C14 C15 -55.7(7) . . . . ?
C18 C14 C15 C16 -13.8(6) . . . . ?
C11 C14 C15 C16 165.0(5) . . . . ?
C14 C15 C16 C17 22.7(6) . . . . ?
C15 C16 C17 C18 -23.3(6) . . . . ?
C11 C14 C18 C19 0.3(9) . . . . ?
C15 C14 C18 C19 179.0(5) . . . . ?
C11 C14 C18 C17 -180.0(5) . . . . ?
C15 C14 C18 C17 -1.3(6) . . . . ?
C16 C17 C18 C14 15.8(6) . . . . ?
C16 C17 C18 C19 -164.4(5) . . . . ?
C14 C18 C19 C20 -48.8(8) . . . . ?
C17 C18 C19 C20 131.5(5) . . . . ?
C14 C18 C19 C22 135.0(5) . . . . ?
C17 C18 C19 C22 -44.7(7) . . . . ?
C22 C19 C20 C21 176.1(5) . . . . ?
C18 C19 C20 C21 -0.4(9) . . . . ?
C22 C19 C20 S2 -0.5(5) . . . . ?
C18 C19 C20 S2 -177.0(4) . . . . ?
C23 S2 C20 C19 1.2(4) . . . . ?
C23 S2 C20 C21 -175.9(4) . . . . ?
C20 C19 C22 C23 -0.7(6) . . . . ?
C18 C19 C22 C23 176.1(4) . . . . ?
C19 C22 C23 C24 -175.4(4) . . . . ?
C19 C22 C23 S2 1.5(5) . . . . ?
C20 S2 C23 C22 -1.5(4) . . . . ?
C20 S2 C23 C24 175.6(4) . . . . ?
C22 C23 C24 C26 -19.1(8) . . . . ?
S2 C23 C24 C26 164.3(4) . . . . ?
C22 C23 C24 C25 158.2(5) . . . . ?
S2 C23 C24 C25 -18.4(6) . . . . ?
C28 N4 C25 C24 -0.4(7) . . . . ?
Zn2 N4 C25 C24 174.4(3) . . . . ?
C26 C24 C25 N4 -1.9(7) . . . . ?
C23 C24 C25 N4 -179.3(4) . . . . ?
C25 C24 C26 C27 3.1(7) . . . . ?
C23 C24 C26 C27 -179.6(4) . . . . ?
C24 C26 C27 C28 -2.2(7) . . . . ?
C25 N4 C28 C27 1.4(7) . . . . ?
Zn2 N4 C28 C27 -174.3(4) . . . . ?
C25 N4 C28 C29 -177.6(4) . . . . ?
Zn2 N4 C28 C29 6.7(5) . . . . ?
C26 C27 C28 N4 -0.2(7) . . . . ?
C26 C27 C28 C29 178.8(4) . . . . ?
C30 N5 C29 C28 -176.0(5) . . . . ?
Zn2 N5 C29 C28 -0.6(6) . . . . ?
N4 C28 C29 N5 -4.5(7) . . . . ?
C27 C28 C29 N5 176.5(5) . . . . ?
C29 N5 C30 C31 111.1(6) . . . . ?
Zn2 N5 C30 C31 -64.2(6) . . . . ?
C32 N6 C31 C30 84.4(6) . . . . ?
C93 N6 C31 C30 -137.2(5) . . . . ?
N5 C30 C31 N6 54.5(7) . . . . ?
C93 N6 C32 C33 84.2(6) . . . . ?
C31 N6 C32 C33 -137.9(5) . . . . ?
C34 N7 C33 C32 115.9(6) . . . . ?
Zn2 N7 C33 C32 -62.4(6) . . . . ?
N6 C32 C33 N7 54.6(8) . . . . ?
C33 N7 C34 C35 176.4(5) . . . . ?
Zn2 N7 C34 C35 -5.2(7) . . . . ?
C39 N8 C35 C36 1.5(9) . . . . ?
Zn2 N8 C35 C36 172.2(6) . . . . ?
C39 N8 C35 C34 -171.2(5) . . . . ?
Zn2 N8 C35 C34 -0.6(6) . . . . ?
N7 C34 C35 N8 3.8(8) . . . . ?
N7 C34 C35 C36 -168.9(7) . . . . ?
N8 C35 C36 C37 -3.1(12) . . . . ?
C34 C35 C36 C37 169.1(7) . . . . ?
C35 C36 C37 C38 0.5(13) . . . . ?
C36 C37 C38 C39 3.4(11) . . . . ?
C36 C37 C38 C40 -174.8(7) . . . . ?
C35 N8 C39 C38 2.7(8) . . . . ?
Zn2 N8 C39 C38 -166.0(4) . . . . ?
C37 C38 C39 N8 -5.2(9) . . . . ?
C40 C38 C39 N8 173.1(5) . . . . ?
C39 C38 C40 C41 156.1(6) . . . . ?
C37 C38 C40 C41 -25.8(10) . . . . ?
C39 C38 C40 S3 -24.1(7) . . . . ?
C37 C38 C40 S3 154.0(6) . . . . ?
C43 S3 C40 C41 0.2(4) . . . . ?
C43 S3 C40 C38 -179.7(4) . . . . ?
C38 C40 C41 C42 -179.4(5) . . . . ?
S3 C40 C41 C42 0.8(6) . . . . ?
C40 C41 C42 C43 -1.7(7) . . . . ?
C40 C41 C42 C45 171.1(5) . . . . ?
C41 C42 C43 C44 179.8(5) . . . . ?
C45 C42 C43 C44 7.4(10) . . . . ?
C41 C42 C43 S3 1.8(6) . . . . ?
C45 C42 C43 S3 -170.6(5) . . . . ?
C40 S3 C43 C42 -1.1(4) . . . . ?
C40 S3 C43 C44 -179.4(4) . . . . ?
C43 C42 C45 C49 -40.7(11) . . . . ?
C41 C42 C45 C49 147.6(8) . . . . ?
C43 C42 C45 C46 135.3(8) . . . . ?
C41 C42 C45 C46 -36.4(10) . . . . ?
C49 C45 C46 C47 2.8(12) . . . . ?
C42 C45 C46 C47 -174.0(8) . . . . ?
C45 C46 C47 C48 -2.4(14) . . . . ?
C46 C47 C48 C49 1.3(14) . . . . ?
C42 C45 C49 C50 -10.1(13) . . . . ?
C46 C45 C49 C50 173.6(8) . . . . ?
C42 C45 C49 C48 174.2(8) . . . . ?
C46 C45 C49 C48 -2.0(11) . . . . ?
C47 C48 C49 C45 0.4(12) . . . . ?
C47 C48 C49 C50 -175.6(8) . . . . ?
C45 C49 C50 C51 -57.9(10) . . . . ?
C48 C49 C50 C51 117.4(9) . . . . ?
C45 C49 C50 C53 125.9(8) . . . . ?
C48 C49 C50 C53 -58.8(10) . . . . ?
C53 C50 C51 C52 176.7(7) . . . . ?
C49 C50 C51 C52 0.1(10) . . . . ?
C53 C50 C51 S4 -1.5(6) . . . . ?
C49 C50 C51 S4 -178.1(4) . . . . ?
C54 S4 C51 C50 0.8(5) . . . . ?
C54 S4 C51 C52 -177.5(6) . . . . ?
C51 C50 C53 C54 1.7(6) . . . . ?
C49 C50 C53 C54 178.3(4) . . . . ?
C50 C53 C54 C55 179.6(4) . . . . ?
C50 C53 C54 S4 -1.0(5) . . . . ?
C51 S4 C54 C53 0.1(4) . . . . ?
C51 S4 C54 C55 179.6(4) . . . . ?
C53 C54 C55 C57 -11.3(8) . . . . ?
S4 C54 C55 C57 169.3(4) . . . . ?
C53 C54 C55 C56 165.2(5) . . . . ?
S4 C54 C55 C56 -14.2(6) . . . . ?
C59 N9 C56 C55 2.8(7) . . . . ?
Zn1 N9 C56 C55 -164.7(3) . . . . ?
C57 C55 C56 N9 -2.4(7) . . . . ?
C54 C55 C56 N9 -179.1(4) . . . . ?
C56 C55 C57 C58 0.1(7) . . . . ?
C54 C55 C57 C58 176.7(5) . . . . ?
C55 C57 C58 C59 1.5(8) . . . . ?
C56 N9 C59 C58 -1.0(7) . . . . ?
Zn1 N9 C59 C58 168.5(4) . . . . ?
C56 N9 C59 C60 -179.4(4) . . . . ?
Zn1 N9 C59 C60 -9.9(5) . . . . ?
C57 C58 C59 N9 -1.1(8) . . . . ?
C57 C58 C59 C60 177.1(5) . . . . ?
C61 N10 C60 C59 178.8(5) . . . . ?
Zn1 N10 C60 C59 -1.0(6) . . . . ?
N9 C59 C60 N10 7.7(7) . . . . ?
C58 C59 C60 N10 -170.6(5) . . . . ?
C60 N10 C61 C62 119.3(6) . . . . ?
Zn1 N10 C61 C62 -60.9(6) . . . . ?
C1 N1 C62 C61 81.4(6) . . . . ?
C63 N1 C62 C61 -137.8(6) . . . . ?
N10 C61 C62 N1 54.9(7) . . . . ?
C62 N1 C63 C64 81.8(6) . . . . ?
C1 N1 C63 C64 -137.3(5) . . . . ?
C65 N11 C64 C63 111.6(6) . . . . ?
Zn1 N11 C64 C63 -67.8(6) . . . . ?
N1 C63 C64 N11 56.9(7) . . . . ?
C64 N11 C65 C66 177.0(5) . . . . ?
Zn1 N11 C65 C66 -3.6(7) . . . . ?
C70 N12 C66 C67 4.5(8) . . . . ?
Zn1 N12 C66 C67 177.2(5) . . . . ?
C70 N12 C66 C65 -172.5(5) . . . . ?
Zn1 N12 C66 C65 0.2(6) . . . . ?
N11 C65 C66 N12 2.1(8) . . . . ?
N11 C65 C66 C67 -174.9(6) . . . . ?
N12 C66 C67 C68 -4.2(11) . . . . ?
C65 C66 C67 C68 172.7(7) . . . . ?
C66 C67 C68 C69 -1.5(12) . . . . ?
C67 C68 C69 C70 6.3(11) . . . . ?
C67 C68 C69 C71 -169.4(7) . . . . ?
C66 N12 C70 C69 0.9(8) . . . . ?
Zn1 N12 C70 C69 -169.6(4) . . . . ?
C68 C69 C70 N12 -6.2(9) . . . . ?
C71 C69 C70 N12 169.4(6) . . . . ?
C70 C69 C71 C72 -153.4(7) . . . . ?
C68 C69 C71 C72 22.0(11) . . . . ?
C70 C69 C71 S5 21.2(9) . . . . ?
C68 C69 C71 S5 -163.5(6) . . . . ?
C74 S5 C71 C72 -9.3(6) . . . . ?
C74 S5 C71 C69 175.6(6) . . . . ?
C69 C71 C72 C73 173.0(6) . . . . ?
S5 C71 C72 C73 -2.0(8) . . . . ?
C71 C72 C73 C76 -171.0(7) . . . . ?
C71 C72 C73 C74 16.0(9) . . . . ?
C76 C73 C74 C82 45.6(8) . . . . ?
C72 C73 C74 C82 -140.7(6) . . . . ?
C76 C73 C74 C75 -76.9(7) . . . . ?
C72 C73 C74 C75 96.7(6) . . . . ?
C76 C73 C74 S5 165.7(5) . . . . ?
C72 C73 C74 S5 -20.7(7) . . . . ?
C71 S5 C74 C82 132.5(5) . . . . ?
C71 S5 C74 C73 16.3(5) . . . . ?
C71 S5 C74 C75 -102.1(5) . . . . ?
C72 C73 C76 C80 173.2(7) . . . . ?
C74 C73 C76 C80 -14.2(9) . . . . ?
C72 C73 C76 C77 -6.8(13) . . . . ?
C74 C73 C76 C77 165.8(7) . . . . ?
C73 C76 C77 C78 -158.8(8) . . . . ?
C80 C76 C77 C78 21.2(8) . . . . ?
C76 C77 C78 C79 -29.8(9) . . . . ?
C77 C78 C79 C80 26.8(9) . . . . ?
C73 C76 C80 C81 -7.7(10) . . . . ?
C77 C76 C80 C81 172.4(6) . . . . ?
C73 C76 C80 C79 175.1(6) . . . . ?
C77 C76 C80 C79 -4.8(8) . . . . ?
C78 C79 C80 C81 169.6(8) . . . . ?
C78 C79 C80 C76 -13.5(8) . . . . ?
C76 C80 C81 C84 -177.4(6) . . . . ?
C79 C80 C81 C84 -0.8(12) . . . . ?
C76 C80 C81 C82 -5.2(9) . . . . ?
C79 C80 C81 C82 171.4(6) . . . . ?
C73 C74 C82 C81 -53.7(7) . . . . ?
C75 C74 C82 C81 68.7(7) . . . . ?
S5 C74 C82 C81 -166.8(5) . . . . ?
C73 C74 C82 C83 66.9(6) . . . . ?
C75 C74 C82 C83 -170.8(5) . . . . ?
S5 C74 C82 C83 -46.2(7) . . . . ?
C73 C74 C82 S6 -170.0(4) . . . . ?
C75 C74 C82 S6 -47.7(6) . . . . ?
S5 C74 C82 S6 76.9(6) . . . . ?
C80 C81 C82 C74 37.3(8) . . . . ?
C84 C81 C82 C74 -149.2(6) . . . . ?
C80 C81 C82 C83 -84.3(7) . . . . ?
C84 C81 C82 C83 89.1(6) . . . . ?
C80 C81 C82 S6 162.2(5) . . . . ?
C84 C81 C82 S6 -24.3(6) . . . . ?
C85 S6 C82 C74 141.2(5) . . . . ?
C85 S6 C82 C81 21.6(4) . . . . ?
C85 S6 C82 C83 -93.6(4) . . . . ?
C80 C81 C84 C85 -172.2(6) . . . . ?
C82 C81 C84 C85 15.1(8) . . . . ?
C81 C84 C85 C86 -176.6(5) . . . . ?
C81 C84 C85 S6 3.2(7) . . . . ?
C82 S6 C85 C84 -15.7(5) . . . . ?
C82 S6 C85 C86 164.2(4) . . . . ?
C84 C85 C86 C88 -163.3(6) . . . . ?
S6 C85 C86 C88 16.9(7) . . . . ?
C84 C85 C86 C87 19.4(8) . . . . ?
S6 C85 C86 C87 -160.4(4) . . . . ?
C90 N13 C87 C86 2.0(7) . . . . ?
Zn2 N13 C87 C86 -156.0(4) . . . . ?
C88 C86 C87 N13 0.8(8) . . . . ?
C85 C86 C87 N13 178.2(5) . . . . ?
C87 C86 C88 C89 -3.5(8) . . . . ?
C85 C86 C88 C89 179.3(5) . . . . ?
C86 C88 C89 C90 3.4(9) . . . . ?
C87 N13 C90 C89 -2.0(8) . . . . ?
Zn2 N13 C90 C89 159.7(5) . . . . ?
C87 N13 C90 C91 178.9(5) . . . . ?
Zn2 N13 C90 C91 -19.4(6) . . . . ?
C88 C89 C90 N13 -0.6(9) . . . . ?
C88 C89 C90 C91 178.4(5) . . . . ?
C92 N14 C91 C90 -178.6(5) . . . . ?
Zn2 N14 C91 C90 3.8(7) . . . . ?
N13 C90 C91 N14 12.0(8) . . . . ?
C89 C90 C91 N14 -167.2(6) . . . . ?
C91 N14 C92 C93 122.3(6) . . . . ?
Zn2 N14 C92 C93 -60.2(6) . . . . ?
C32 N6 C93 C92 -143.6(5) . . . . ?
C31 N6 C93 C92 78.7(6) . . . . ?
N14 C92 C93 N6 57.3(6) . . . . ?
O1 S7 C94 F1 171.3(8) . . . . ?
O3 S7 C94 F1 -70.1(9) . . . . ?
O2 S7 C94 F1 48.7(10) . . . . ?
O1 S7 C94 F2 -56.1(10) . . . . ?
O3 S7 C94 F2 62.5(9) . . . . ?
O2 S7 C94 F2 -178.7(8) . . . . ?
O1 S7 C94 F3 58.6(7) . . . . ?
O3 S7 C94 F3 177.2(6) . . . . ?
O2 S7 C94 F3 -64.0(7) . . . . ?
O6 S8 C95 F5 169.9(9) . . . . ?
O4 S8 C95 F5 -71.3(10) . . . . ?
O5 S8 C95 F5 47.7(10) . . . . ?
O6 S8 C95 F6 -59.4(11) . . . . ?
O4 S8 C95 F6 59.3(11) . . . . ?
O5 S8 C95 F6 178.3(9) . . . . ?
O6 S8 C95 F4 56.0(8) . . . . ?
O4 S8 C95 F4 174.7(8) . . . . ?
O5 S8 C95 F4 -66.3(8) . . . . ?
O9 S9 C96 F8 -65.4(17) . . . . ?
O7 S9 C96 F8 51.7(15) . . . . ?
O8 S9 C96 F8 170.7(14) . . . . ?
O9 S9 C96 F9 171.0(12) . . . . ?
O7 S9 C96 F9 -71.9(13) . . . . ?
O8 S9 C96 F9 47.1(13) . . . . ?
O9 S9 C96 F7 56.4(12) . . . . ?
O7 S9 C96 F7 173.5(9) . . . . ?
O8 S9 C96 F7 -67.5(10) . . . . ?
O10 S10 C97 F10 166.9(13) . . . . ?
O11 S10 C97 F10 -48.2(13) . . . . ?
O12 S10 C97 F10 62.5(13) . . . . ?
O10 S10 C97 F12 -67.2(13) . . . . ?
O11 S10 C97 F12 77.7(9) . . . . ?
O12 S10 C97 F12 -171.6(10) . . . . ?
O10 S10 C97 F11 46.7(15) . . . . ?
O11 S10 C97 F11 -168.4(9) . . . . ?
O12 S10 C97 F11 -57.7(12) . . . . ?
